data_7012128
loop_
_publ_author_name
'Adams, Harry'
'Clunas, Scott'
'Fenton, David E.'
'Towers, David N.'

_publ_section_title
;
 The assembly of pentanuclear nickel(ii) complexes from asymmetric
 compartmental ligands and bearing ??3-OH bridgesElectronic
 supplementary information (ESI) available: the molecular structure and
 crystallographic details for compound 3. See
 http://www.rsc.org/suppdata/dt/b2/b207631b/
;
_journal_issue 21
_journal_name_full 'Journal of the Chemical Society, Dalton Transactions'
_journal_page_first 3933
_journal_paper_doi 10.1039/b207631b
_journal_year 2002
_chemical_formula_sum 'C54 H114 N6 Ni5 O23 S2'
_chemical_formula_weight 1573.18
_chemical_name_systematic
; 
? 
;
_space_group_IT_number 2
_symmetry_cell_setting triclinic
_symmetry_space_group_name_Hall '-P 1'
_symmetry_space_group_name_H-M 'P -1'
_atom_sites_solution_hydrogens geom
_atom_sites_solution_primary direct
_atom_sites_solution_secondary difmap
_audit_creation_method SHELXL-97
_cell_angle_alpha 86.069(3)
_cell_angle_beta 85.732(3)
_cell_angle_gamma 83.580(3)
_cell_formula_units_Z 2
_cell_length_a 11.5662(17)
_cell_length_b 11.7496(17)
_cell_length_c 27.030(4)
_cell_measurement_reflns_used 2623
_cell_measurement_temperature 150(2)
_cell_volume 3633.4(9)
_computing_cell_refinement 'Bruker SMART'
_computing_data_collection 'Bruker SMART'
_computing_data_reduction 'Bruker SHELXTL'
_computing_molecular_graphics 'Bruker SHELXTL'
_computing_publication_material 'Bruker SHELXTL'
_computing_structure_refinement 'SHELXL-97 (Sheldrick, 1997)'
_computing_structure_solution 'SHELXS-97 (Sheldrick, 1990)'
_diffrn_ambient_temperature 150(2)
_diffrn_measured_fraction_theta_full 0.994
_diffrn_measured_fraction_theta_max 0.994
_diffrn_measurement_device_type 'CCD area detector'
_diffrn_measurement_method 'phi and omega scans'
_diffrn_radiation_monochromator graphite
_diffrn_radiation_source 'fine-focus sealed tube'
_diffrn_radiation_type MoK\a
_diffrn_radiation_wavelength 0.71073
_diffrn_reflns_av_R_equivalents 0.0719
_diffrn_reflns_av_sigmaI/netI 0.1533
_diffrn_reflns_limit_h_max 12
_diffrn_reflns_limit_h_min -12
_diffrn_reflns_limit_k_max 12
_diffrn_reflns_limit_k_min -13
_diffrn_reflns_limit_l_max 23
_diffrn_reflns_limit_l_min -30
_diffrn_reflns_number 16312
_diffrn_reflns_theta_full 23.31
_diffrn_reflns_theta_max 23.31
_diffrn_reflns_theta_min 1.51
_exptl_absorpt_coefficient_mu 1.402
_exptl_absorpt_correction_T_max 0.7864
_exptl_absorpt_correction_T_min 0.7386
_exptl_absorpt_correction_type empirical
_exptl_absorpt_process_details sadabs
_exptl_crystal_colour GREEN
_exptl_crystal_density_diffrn 1.438
_exptl_crystal_density_method 'not measured'
_exptl_crystal_description PRISMATIC
_exptl_crystal_F_000 1672
_exptl_crystal_size_max 0.23
_exptl_crystal_size_mid 0.21
_exptl_crystal_size_min 0.18
_refine_diff_density_max 1.556
_refine_diff_density_min -0.723
_refine_diff_density_rms 0.142
_refine_ls_extinction_method none
_refine_ls_goodness_of_fit_ref 0.966
_refine_ls_hydrogen_treatment mixed
_refine_ls_matrix_type full
_refine_ls_number_parameters 806
_refine_ls_number_reflns 10434
_refine_ls_number_restraints 23
_refine_ls_restrained_S_all 0.965
_refine_ls_R_factor_all 0.1329
_refine_ls_R_factor_gt 0.0719
_refine_ls_shift/su_max 0.000
_refine_ls_shift/su_mean 0.000
_refine_ls_structure_factor_coef Fsqd
_refine_ls_weighting_details 'calc w=1/[\s^2^(Fo^2^)+(0.1092P)^2^+0.0000P] where P=(Fo^2^+2Fc^2^)/3'
_refine_ls_weighting_scheme calc
_refine_ls_wR_factor_gt 0.1878
_refine_ls_wR_factor_ref 0.2154
_reflns_number_gt 5699
_reflns_number_total 10434
_reflns_threshold_expression >2sigma(I)
_cod_data_source_file b207631b.txt
_cod_data_source_block ifn327m
_cod_depositor_comments
;
The following automatic conversions were performed:
'_symmetry_cell_setting' value 'Triclinic' changed to 'triclinic'
according to '/home/saulius/struct/CIF-dictionaries/cif_core.dic'
dictionary named 'cif_core.dic' version 2.4.1 from 2010-06-29.

Automatic conversion script
Id: cif_fix_enum 1527 2010-12-29 10:47:43Z saulius 
;
_cod_original_cell_volume 3633.5(9)
_cod_original_sg_symbol_H-M P-1
_cod_database_code 7012128

loop_
_symmetry_equiv_pos_as_xyz
'x, y, z'
'-x, -y, -z'

loop_
_atom_site_label
_atom_site_type_symbol
_atom_site_fract_x
_atom_site_fract_y
_atom_site_fract_z
_atom_site_U_iso_or_equiv
_atom_site_adp_type
_atom_site_occupancy
_atom_site_symmetry_multiplicity
_atom_site_calc_flag
_atom_site_refinement_flags
_atom_site_disorder_assembly
_atom_site_disorder_group
Ni1 Ni 0.95529(11) 0.42965(11) 0.15767(4) 0.0240(3) Uani 1 1 d . . .
Ni2 Ni 0.81261(10) 0.24034(10) 0.14134(4) 0.0204(3) Uani 1 1 d . . .
Ni3 Ni 0.80267(10) 0.40058(10) 0.25492(4) 0.0187(3) Uani 1 1 d . . .
Ni4 Ni 0.77278(11) 0.25301(11) 0.35266(4) 0.0273(4) Uani 1 1 d . . .
Ni5 Ni 0.96285(10) 0.39554(10) 0.36938(4) 0.0195(3) Uani 1 1 d . . .
S1 S 1.1692(3) 0.8203(3) 0.17184(14) 0.0673(11) Uani 1 1 d D . .
S2 S 0.3868(4) 0.0290(4) 0.34097(17) 0.0514(17) Uiso 0.723(9) 1 d PD A 1
S2' S 0.4571(19) -0.1431(18) 0.3637(8) 0.152(10) Uiso 0.277(9) 1 d PD A 2
O1 O 0.9861(5) 0.2652(5) 0.1399(2) 0.0251(16) Uani 1 1 d . . .
O2 O 0.9381(6) 0.2256(5) 0.3715(2) 0.0269(17) Uani 1 1 d . . .
O3 O 0.9799(5) 0.3910(5) 0.2344(2) 0.0208(15) Uani 1 1 d . . .
O4 O 1.0701(5) 0.3639(5) 0.3048(2) 0.0226(15) Uani 1 1 d . . .
O5 O 0.6074(6) 0.2909(7) 0.3342(3) 0.0388(19) Uani 1 1 d . . .
O6 O 0.6256(6) 0.4129(6) 0.2658(3) 0.0321(17) Uani 1 1 d . . .
O7 O 0.7867(6) 0.5774(5) 0.2441(2) 0.0317(18) Uani 1 1 d . . .
O8 O 0.9086(6) 0.5973(6) 0.1756(3) 0.0319(18) Uani 1 1 d . . .
O9 O 0.8456(5) 0.1355(5) 0.2056(2) 0.0223(15) Uani 1 1 d . . .
O10 O 0.8189(5) 0.2269(5) 0.2765(2) 0.0211(15) Uani 1 1 d . . .
O11 O 0.7921(6) 0.3405(6) 0.0767(2) 0.0284(17) Uani 1 1 d . . .
O12 O 0.9033(6) 0.4814(6) 0.0881(2) 0.040(2) Uani 1 1 d . . .
O13 O 0.8599(6) 0.4179(5) 0.4332(2) 0.0277(17) Uani 1 1 d . . .
O14 O 0.7101(6) 0.3168(6) 0.4203(2) 0.0387(19) Uani 1 1 d . . .
O15 O 0.7945(5) 0.3819(5) 0.1812(2) 0.0216(15) Uani 1 1 d . . .
H15C H 0.7418 0.4306 0.1697 0.026 Uiso 1 1 d R . .
O16 O 0.8219(5) 0.4118(5) 0.3283(2) 0.0206(15) Uani 1 1 d . . .
H16C H 0.7718 0.4638 0.3396 0.025 Uiso 1 1 d R . .
N1 N 1.1208(7) 0.4590(8) 0.1327(3) 0.035(2) Uani 1 1 d . . .
N2 N 0.8556(7) 0.0938(7) 0.1008(3) 0.026(2) Uani 1 1 d . . .
N3 N 0.6324(7) 0.1967(7) 0.1412(3) 0.027(2) Uani 1 1 d . . .
N4 N 0.7449(9) 0.0907(8) 0.3799(3) 0.041(3) Uani 1 1 d . . .
N5 N 1.1125(7) 0.3547(6) 0.4087(3) 0.0209(19) Uani 1 1 d . . .
N6 N 1.0042(7) 0.5738(6) 0.3700(3) 0.0215(19) Uani 1 1 d . . .
C1 C 1.0730(8) 0.2156(10) 0.1123(3) 0.030(3) Uani 1 1 d . B .
C2 C 1.0696(9) 0.1032(10) 0.0982(4) 0.031(3) Uani 1 1 d . . .
C3 C 1.1626(9) 0.0481(11) 0.0710(4) 0.044(3) Uani 1 1 d . B .
H3 H 1.1594 -0.0288 0.0628 0.052 Uiso 1 1 calc R . .
C4 C 1.2634(9) 0.1041(14) 0.0548(4) 0.059(4) Uani 1 1 d D . .
C5 C 1.3565(13) 0.031(3) 0.0249(14) 0.066(8) Uani 0.702(11) 1 d PDU B 1
H5A H 1.3418 0.0414 -0.0105 0.099 Uiso 0.702(11) 1 calc PR B 1
H5B H 1.3541 -0.0503 0.0359 0.099 Uiso 0.702(11) 1 calc PR B 1
H5C H 1.4335 0.0536 0.0298 0.099 Uiso 0.702(11) 1 calc PR B 1
C5' C 1.380(3) 0.064(9) 0.028(4) 0.067(9) Uani 0.298(11) 1 d PDU B 2
H5'1 H 1.4166 0.1305 0.0133 0.100 Uiso 0.298(11) 1 calc PR B 2
H5'2 H 1.3669 0.0140 0.0018 0.100 Uiso 0.298(11) 1 calc PR B 2
H5'3 H 1.4309 0.0210 0.0519 0.100 Uiso 0.298(11) 1 calc PR B 2
C6 C 1.2644(10) 0.2135(13) 0.0673(4) 0.052(4) Uani 1 1 d . B .
C7 C 1.1720(8) 0.2700(10) 0.0958(4) 0.031(3) Uani 1 1 d . . .
C8 C 1.1872(9) 0.3868(12) 0.1070(4) 0.046(4) Uani 1 1 d . B .
H8A H 1.2631 0.3802 0.1222 0.055 Uiso 1 1 calc R . .
H8B H 1.1997 0.4276 0.0740 0.055 Uiso 1 1 calc R . .
C9 C 1.1630(10) 0.5712(10) 0.1361(4) 0.042(3) Uani 1 1 d . B .
H9A H 1.1034 0.6330 0.1251 0.050 Uiso 1 1 calc R . .
H9B H 1.2349 0.5766 0.1142 0.050 Uiso 1 1 calc R . .
C10 C 1.1884(10) 0.5857(10) 0.1902(4) 0.046(3) Uani 1 1 d . . .
H10A H 1.2393 0.5180 0.2026 0.055 Uiso 1 1 calc R B .
H10B H 1.1145 0.5906 0.2113 0.055 Uiso 1 1 calc R . .
C11 C 1.2491(10) 0.6960(9) 0.1938(5) 0.057(4) Uani 1 1 d D B .
H11A H 1.3256 0.6876 0.1747 0.069 Uiso 1 1 calc R . .
H11B H 1.2637 0.7037 0.2290 0.069 Uiso 1 1 calc R . .
C12 C 1.2800(14) 0.9153(14) 0.1787(8) 0.059(5) Uiso 0.702(11) 1 d PDU B 1
H12A H 1.2506 0.9941 0.1682 0.088 Uiso 0.702(11) 1 calc PR B 1
H12B H 1.3504 0.8910 0.1580 0.088 Uiso 0.702(11) 1 calc PR B 1
H12C H 1.2987 0.9119 0.2136 0.088 Uiso 0.702(11) 1 calc PR B 1
C12' C 1.229(4) 0.946(2) 0.1907(16) 0.052(7) Uiso 0.298(11) 1 d PDU B 2
H12D H 1.1822 1.0156 0.1782 0.078 Uiso 0.298(11) 1 calc PR B 2
H12E H 1.3096 0.9464 0.1771 0.078 Uiso 0.298(11) 1 calc PR B 2
H12F H 1.2262 0.9444 0.2271 0.078 Uiso 0.298(11) 1 calc PR B 2
C13 C 0.9702(9) 0.0365(9) 0.1159(4) 0.036(3) Uani 1 1 d . . .
H13A H 0.9837 -0.0404 0.1024 0.043 Uiso 1 1 calc R . .
H13B H 0.9676 0.0258 0.1526 0.043 Uiso 1 1 calc R . .
C14 C 0.8615(9) 0.1123(10) 0.0461(3) 0.039(3) Uani 1 1 d . . .
H14A H 0.8667 0.0381 0.0311 0.059 Uiso 1 1 calc R . .
H14B H 0.9305 0.1510 0.0349 0.059 Uiso 1 1 calc R . .
H14C H 0.7913 0.1601 0.0360 0.059 Uiso 1 1 calc R . .
C15 C 0.7612(9) 0.0232(9) 0.1187(4) 0.032(3) Uani 1 1 d . . .
H15A H 0.7702 -0.0027 0.1539 0.039 Uiso 1 1 calc R . .
H15B H 0.7669 -0.0457 0.0991 0.039 Uiso 1 1 calc R . .
C16 C 0.6423(9) 0.0908(9) 0.1137(4) 0.035(3) Uani 1 1 d . . .
H16A H 0.6307 0.1114 0.0782 0.042 Uiso 1 1 calc R . .
H16B H 0.5807 0.0427 0.1269 0.042 Uiso 1 1 calc R . .
C17 C 0.5532(9) 0.2842(10) 0.1153(4) 0.044(3) Uani 1 1 d . . .
H17A H 0.4785 0.2522 0.1124 0.053 Uiso 1 1 calc R . .
H17B H 0.5877 0.2995 0.0812 0.053 Uiso 1 1 calc R . .
C18 C 0.5278(11) 0.3957(11) 0.1396(5) 0.066(4) Uani 1 1 d . . .
H18A H 0.5099 0.3809 0.1753 0.100 Uiso 1 1 calc R . .
H18B H 0.4609 0.4407 0.1250 0.100 Uiso 1 1 calc R . .
H18C H 0.5961 0.4387 0.1344 0.100 Uiso 1 1 calc R . .
C19 C 0.5872(8) 0.1711(9) 0.1938(4) 0.034(3) Uani 1 1 d . . .
H19A H 0.6001 0.2358 0.2136 0.040 Uiso 1 1 calc R . .
H19B H 0.6342 0.1019 0.2073 0.040 Uiso 1 1 calc R . .
C20 C 0.4612(9) 0.1518(11) 0.2013(4) 0.055(4) Uani 1 1 d . . .
H20A H 0.4127 0.2233 0.1927 0.082 Uiso 1 1 calc R . .
H20B H 0.4431 0.1273 0.2361 0.082 Uiso 1 1 calc R . .
H20C H 0.4453 0.0921 0.1799 0.082 Uiso 1 1 calc R . .
C21 C 0.9913(10) 0.1386(8) 0.3966(3) 0.029(3) Uani 1 1 d . . .
C22 C 1.1067(10) 0.1418(8) 0.4105(4) 0.034(3) Uani 1 1 d . . .
C23 C 1.1614(12) 0.0483(9) 0.4361(4) 0.049(3) Uani 1 1 d . . .
H23 H 1.2386 0.0526 0.4450 0.059 Uiso 1 1 calc R . .
C24 C 1.1109(14) -0.0519(9) 0.4496(4) 0.057(4) Uani 1 1 d D . .
C25 C 1.1804(13) -0.1549(9) 0.4747(4) 0.072(5) Uani 1 1 d D . .
H25A H 1.1270 -0.2009 0.4951 0.108 Uiso 1 1 calc R . .
H25B H 1.2357 -0.1281 0.4958 0.108 Uiso 1 1 calc R . .
H25C H 1.2231 -0.2018 0.4493 0.108 Uiso 1 1 calc R . .
C26 C 1.0009(12) -0.0541(9) 0.4374(4) 0.046(3) Uani 1 1 d . . .
H26 H 0.9627 -0.1208 0.4464 0.055 Uiso 1 1 calc R . .
C27 C 0.9407(11) 0.0396(9) 0.4117(4) 0.040(3) Uani 1 1 d . . .
C28 C 0.8242(13) 0.0238(10) 0.4027(4) 0.056(4) Uani 1 1 d . . .
H28A H 0.8313 -0.0486 0.3854 0.067 Uiso 1 1 calc R . .
H28B H 0.7868 0.0060 0.4361 0.067 Uiso 1 1 calc R . .
C29 C 0.6296(12) 0.0499(11) 0.3768(4) 0.062(4) Uani 1 1 d . . .
H29A H 0.5673 0.1124 0.3845 0.075 Uiso 1 1 calc R . .
H29B H 0.6201 -0.0151 0.4016 0.075 Uiso 1 1 calc R . .
C30 C 0.6192(12) 0.0119(11) 0.3250(4) 0.061(4) Uani 1 1 d . A .
H30A H 0.6171 0.0802 0.3014 0.073 Uiso 1 1 calc R . .
H30B H 0.6897 -0.0399 0.3156 0.073 Uiso 1 1 calc R . .
C31 C 0.5155(9) -0.0476(10) 0.3198(5) 0.082(5) Uani 1 1 d D . .
H1A H 0.5243 -0.1231 0.3385 0.098 Uiso 0.702(11) 1 calc PR A 1
H1B H 0.5109 -0.0615 0.2843 0.098 Uiso 0.702(11) 1 calc PR B 1
H1C H 0.5322 -0.0896 0.2891 0.098 Uiso 0.298(11) 1 d PR B 2
H1D H 0.4513 0.0132 0.3127 0.098 Uiso 0.298(11) 1 d PR B 2
C32 C 0.2827(15) -0.0705(15) 0.3305(8) 0.070(6) Uiso 0.702(11) 1 d PDU A 1
H32A H 0.2039 -0.0376 0.3411 0.104 Uiso 0.702(11) 1 calc PR B 1
H32B H 0.3019 -0.1431 0.3497 0.104 Uiso 0.702(11) 1 calc PR B 1
H32C H 0.2863 -0.0844 0.2951 0.104 Uiso 0.702(11) 1 calc PR B 1
C32' C 0.320(3) -0.145(4) 0.3355(18) 0.075(8) Uiso 0.298(11) 1 d PDU A 2
H32D H 0.2705 -0.1950 0.3560 0.112 Uiso 0.298(11) 1 calc PR B 2
H32E H 0.3346 -0.1736 0.3022 0.112 Uiso 0.298(11) 1 calc PR B 2
H32F H 0.2795 -0.0668 0.3330 0.112 Uiso 0.298(11) 1 calc PR B 2
C33 C 1.1716(9) 0.2440(8) 0.3937(4) 0.029(3) Uani 1 1 d . . .
H33A H 1.2495 0.2324 0.4073 0.035 Uiso 1 1 calc R . .
H33B H 1.1835 0.2471 0.3570 0.035 Uiso 1 1 calc R . .
C34 C 1.0939(10) 0.3498(9) 0.4640(4) 0.039(3) Uani 1 1 d . . .
H34A H 1.0418 0.2913 0.4749 0.058 Uiso 1 1 calc R . .
H34B H 1.0588 0.4247 0.4747 0.058 Uiso 1 1 calc R . .
H34C H 1.1690 0.3300 0.4788 0.058 Uiso 1 1 calc R . .
C35 C 1.1838(8) 0.4483(8) 0.3912(4) 0.028(2) Uani 1 1 d . . .
H35A H 1.2106 0.4404 0.3558 0.033 Uiso 1 1 calc R . .
H35B H 1.2534 0.4439 0.4108 0.033 Uiso 1 1 calc R . .
C36 C 1.1112(8) 0.5630(8) 0.3971(4) 0.028(3) Uani 1 1 d . . .
H36A H 1.0896 0.5723 0.4329 0.034 Uiso 1 1 calc R . .
H36B H 1.1588 0.6254 0.3848 0.034 Uiso 1 1 calc R . .
C37 C 0.9174(8) 0.6528(9) 0.3973(4) 0.034(3) Uani 1 1 d . . .
H37A H 0.9504 0.7264 0.3995 0.041 Uiso 1 1 calc R . .
H37B H 0.9036 0.6196 0.4316 0.041 Uiso 1 1 calc R . .
C38 C 0.8019(9) 0.6769(9) 0.3739(4) 0.046(3) Uani 1 1 d . . .
H38A H 0.8144 0.7107 0.3400 0.069 Uiso 1 1 calc R . .
H38B H 0.7497 0.7306 0.3937 0.069 Uiso 1 1 calc R . .
H38C H 0.7668 0.6050 0.3729 0.069 Uiso 1 1 calc R . .
C39 C 1.0281(9) 0.6169(8) 0.3182(4) 0.030(3) Uani 1 1 d . . .
H39A H 0.9615 0.6045 0.2989 0.036 Uiso 1 1 calc R . .
H39B H 1.0979 0.5705 0.3040 0.036 Uiso 1 1 calc R . .
C40 C 1.0484(11) 0.7442(9) 0.3110(4) 0.051(3) Uani 1 1 d . . .
H40A H 0.9770 0.7918 0.3216 0.076 Uiso 1 1 calc R . .
H40B H 1.0693 0.7633 0.2759 0.076 Uiso 1 1 calc R . .
H40C H 1.1119 0.7587 0.3310 0.076 Uiso 1 1 calc R . .
C41 C 1.1574(8) 0.2698(9) 0.2354(4) 0.037(3) Uani 1 1 d . . .
H41A H 1.1408 0.2636 0.2007 0.055 Uiso 1 1 calc R . .
H41B H 1.1622 0.1934 0.2527 0.055 Uiso 1 1 calc R . .
H41C H 1.2318 0.3018 0.2365 0.055 Uiso 1 1 calc R . .
C42 C 1.0622(8) 0.3464(8) 0.2603(4) 0.022(2) Uani 1 1 d . . .
C43 C 0.4343(9) 0.3777(14) 0.2978(5) 0.079(5) Uani 1 1 d . . .
H43A H 0.4146 0.4312 0.2695 0.119 Uiso 1 1 calc R . .
H43B H 0.3994 0.4098 0.3286 0.119 Uiso 1 1 calc R . .
H43C H 0.4041 0.3044 0.2938 0.119 Uiso 1 1 calc R . .
C44 C 0.5675(9) 0.3580(12) 0.3000(5) 0.043(3) Uani 1 1 d . . .
C45 C 0.8228(12) 0.7651(9) 0.2124(4) 0.059(4) Uani 1 1 d . . .
H45A H 0.7695 0.7859 0.2411 0.088 Uiso 1 1 calc R . .
H45B H 0.7893 0.7989 0.1818 0.088 Uiso 1 1 calc R . .
H45C H 0.8979 0.7941 0.2156 0.088 Uiso 1 1 calc R . .
C46 C 0.8407(11) 0.6357(9) 0.2106(5) 0.036(3) Uani 1 1 d . . .
C47 C 0.9312(10) 0.0456(9) 0.2758(4) 0.042(3) Uani 1 1 d . . .
H47A H 0.9372 0.0610 0.3106 0.062 Uiso 1 1 calc R . .
H47B H 1.0094 0.0359 0.2590 0.062 Uiso 1 1 calc R . .
H47C H 0.8937 -0.0247 0.2742 0.062 Uiso 1 1 calc R . .
C48 C 0.8605(8) 0.1433(8) 0.2509(4) 0.023(2) Uani 1 1 d . . .
C49 C 0.8184(10) 0.4797(10) 0.0107(4) 0.047(3) Uani 1 1 d . . .
H49A H 0.7682 0.4327 -0.0049 0.071 Uiso 1 1 calc R . .
H49B H 0.8928 0.4809 -0.0091 0.071 Uiso 1 1 calc R . .
H49C H 0.7800 0.5581 0.0125 0.071 Uiso 1 1 calc R . .
C50 C 0.8404(9) 0.4291(9) 0.0626(4) 0.030(3) Uani 1 1 d . . .
C51 C 0.6910(9) 0.4312(9) 0.4899(4) 0.039(3) Uani 1 1 d . . .
H51A H 0.6164 0.3984 0.4944 0.058 Uiso 1 1 calc R . .
H51B H 0.6767 0.5149 0.4853 0.058 Uiso 1 1 calc R . .
H51C H 0.7353 0.4105 0.5193 0.058 Uiso 1 1 calc R . .
C52 C 0.7606(9) 0.3840(9) 0.4442(4) 0.031(3) Uani 1 1 d . . .
O1S O 0.5869(10) 0.6606(10) 0.3028(4) 0.103(4) Uiso 1 1 d D . .
H1S H 0.6368 0.7075 0.2976 0.124 Uiso 1 1 calc R . .
O2S O 0.8536(8) 0.7323(8) 0.0834(3) 0.070(3) Uiso 1 1 d D . .
H2S H 0.8123 0.6811 0.0773 0.084 Uiso 1 1 calc R . .
C1S C 0.5034(14) 0.6791(15) 0.2640(6) 0.116(6) Uiso 1 1 d D . .
H1S1 H 0.4862 0.7615 0.2559 0.174 Uiso 1 1 calc R . .
H1S2 H 0.4312 0.6466 0.2759 0.174 Uiso 1 1 calc R . .
H1S3 H 0.5369 0.6414 0.2342 0.174 Uiso 1 1 calc R . .
C2S C 0.9381(10) 0.7508(11) 0.0411(4) 0.055(3) Uiso 1 1 d D . .
H2S1 H 0.9009 0.8035 0.0159 0.083 Uiso 1 1 calc R . .
H2S2 H 0.9649 0.6773 0.0268 0.083 Uiso 1 1 calc R . .
H2S3 H 1.0048 0.7839 0.0525 0.083 Uiso 1 1 calc R . .
O1W O 1.4672(9) 0.3926(10) 0.4250(4) 0.051(3) Uiso 0.702(11) 1 d PU B 1
O1' O 1.461(2) 0.302(2) 0.4428(10) 0.052(4) Uiso 0.298(11) 1 d PU B 2
O2W O 0.5105(10) 0.3755(10) 0.6001(4) 0.111(4) Uani 1 1 d . . .
O3W O 0.5681(12) 0.7246(12) 0.4830(5) 0.135(5) Uani 1 1 d . . .
O4W O 1.506(2) -0.164(2) 0.4929(9) 0.263(11) Uiso 1 1 d . . .
O5W O 0.618(3) 0.765(3) 0.0834(14) 0.120(7) Uiso 0.46(2) 1 d PU C 1
O5' O 0.591(2) 0.723(2) 0.1160(12) 0.121(7) Uiso 0.54(2) 1 d PU C 2

loop_
_atom_site_aniso_label
_atom_site_aniso_U_11
_atom_site_aniso_U_22
_atom_site_aniso_U_33
_atom_site_aniso_U_23
_atom_site_aniso_U_13
_atom_site_aniso_U_12
Ni1 0.0249(7) 0.0333(8) 0.0162(7) 0.0037(6) -0.0058(6) -0.0135(6)
Ni2 0.0222(7) 0.0260(7) 0.0147(7) -0.0027(5) -0.0040(6) -0.0074(6)
Ni3 0.0196(7) 0.0198(7) 0.0180(7) -0.0048(5) -0.0036(5) -0.0038(6)
Ni4 0.0381(8) 0.0298(8) 0.0177(7) -0.0094(6) 0.0058(6) -0.0198(7)
Ni5 0.0257(7) 0.0213(7) 0.0129(7) -0.0037(5) -0.0002(5) -0.0077(6)
S1 0.085(3) 0.059(2) 0.066(2) 0.0199(19) -0.037(2) -0.037(2)
O1 0.023(4) 0.040(4) 0.014(4) -0.011(3) 0.000(3) -0.010(3)
O2 0.049(5) 0.018(4) 0.016(4) 0.002(3) -0.004(3) -0.013(3)
O3 0.012(3) 0.036(4) 0.015(3) 0.000(3) -0.009(3) -0.003(3)
O4 0.029(4) 0.033(4) 0.007(4) -0.002(3) -0.007(3) -0.004(3)
O5 0.034(5) 0.054(5) 0.033(5) -0.021(4) 0.009(4) -0.021(4)
O6 0.023(4) 0.047(5) 0.028(4) -0.015(4) -0.003(3) -0.004(4)
O7 0.051(5) 0.021(4) 0.024(4) 0.001(3) -0.014(4) -0.001(4)
O8 0.038(5) 0.021(4) 0.039(5) 0.008(3) -0.015(4) -0.010(4)
O9 0.031(4) 0.023(4) 0.014(4) -0.007(3) 0.000(3) -0.006(3)
O10 0.036(4) 0.020(4) 0.008(3) -0.005(3) 0.002(3) -0.006(3)
O11 0.034(4) 0.035(4) 0.018(4) -0.001(3) -0.011(3) -0.008(4)
O12 0.047(5) 0.049(5) 0.029(4) 0.013(4) -0.017(4) -0.032(4)
O13 0.033(4) 0.035(4) 0.018(4) -0.005(3) 0.004(3) -0.020(4)
O14 0.055(5) 0.048(5) 0.017(4) -0.013(3) 0.012(4) -0.029(4)
O15 0.020(4) 0.021(4) 0.025(4) 0.001(3) -0.012(3) 0.000(3)
O16 0.023(4) 0.023(4) 0.016(3) -0.008(3) 0.000(3) -0.004(3)
N1 0.030(5) 0.064(7) 0.017(5) 0.003(5) -0.006(4) -0.027(5)
N2 0.026(5) 0.035(5) 0.017(5) -0.010(4) -0.006(4) 0.001(4)
N3 0.032(5) 0.031(5) 0.022(5) -0.006(4) -0.006(4) -0.011(4)
N4 0.069(7) 0.043(6) 0.016(5) -0.008(4) 0.011(5) -0.037(6)
N5 0.032(5) 0.021(5) 0.011(4) -0.003(3) -0.004(4) -0.002(4)
N6 0.029(5) 0.026(5) 0.013(4) -0.002(3) -0.005(4) -0.015(4)
C1 0.019(6) 0.061(8) 0.011(5) -0.013(5) -0.005(5) -0.005(6)
C2 0.021(6) 0.059(8) 0.015(6) -0.015(5) -0.005(5) 0.002(6)
C3 0.035(7) 0.073(9) 0.024(6) -0.021(6) -0.011(6) 0.007(7)
C4 0.020(7) 0.138(14) 0.018(6) -0.026(8) -0.006(5) 0.007(8)
C5 0.014(9) 0.15(3) 0.047(10) -0.067(14) -0.002(10) -0.020(11)
C5' 0.017(11) 0.15(3) 0.047(11) -0.066(16) -0.001(12) -0.020(13)
C6 0.026(7) 0.117(12) 0.016(6) -0.026(7) -0.008(5) -0.007(7)
C7 0.019(6) 0.061(8) 0.017(6) -0.010(5) -0.001(5) -0.012(6)
C8 0.024(7) 0.106(12) 0.010(6) 0.012(7) -0.009(5) -0.022(7)
C9 0.043(7) 0.054(8) 0.033(7) 0.001(6) 0.000(6) -0.028(6)
C10 0.055(8) 0.059(8) 0.028(7) 0.006(6) -0.010(6) -0.032(7)
C11 0.056(9) 0.074(10) 0.048(8) -0.003(7) -0.010(7) -0.031(8)
C13 0.044(7) 0.044(7) 0.016(6) -0.020(5) 0.003(5) 0.012(6)
C14 0.036(7) 0.067(8) 0.015(6) -0.011(5) 0.011(5) -0.007(6)
C15 0.047(7) 0.033(6) 0.021(6) -0.008(5) -0.001(5) -0.023(6)
C16 0.042(7) 0.042(7) 0.026(6) -0.015(5) 0.001(5) -0.017(6)
C17 0.032(7) 0.052(8) 0.054(8) -0.004(6) -0.026(6) -0.009(6)
C18 0.046(8) 0.058(9) 0.098(12) -0.008(8) -0.044(8) 0.010(7)
C19 0.025(6) 0.048(7) 0.031(6) -0.013(5) 0.008(5) -0.018(5)
C20 0.042(8) 0.075(9) 0.052(8) -0.018(7) 0.011(6) -0.026(7)
C21 0.063(8) 0.012(6) 0.013(5) -0.004(4) -0.005(5) -0.006(5)
C22 0.063(8) 0.022(6) 0.018(6) -0.007(5) -0.005(6) 0.001(6)
C23 0.083(10) 0.034(7) 0.031(7) -0.003(6) -0.024(7) 0.006(7)
C24 0.140(14) 0.015(7) 0.017(6) -0.008(5) -0.002(8) -0.005(8)
C25 0.153(15) 0.027(7) 0.035(8) 0.000(6) -0.013(9) 0.001(8)
C26 0.090(11) 0.029(7) 0.022(7) -0.008(5) 0.000(7) -0.020(7)
C27 0.074(9) 0.028(7) 0.024(6) -0.006(5) -0.015(6) -0.027(6)
C28 0.130(14) 0.036(8) 0.006(6) -0.012(5) 0.007(7) -0.034(9)
C29 0.093(11) 0.068(9) 0.037(8) -0.001(7) -0.004(7) -0.061(9)
C30 0.091(11) 0.063(9) 0.037(8) -0.013(6) 0.008(7) -0.049(8)
C31 0.111(13) 0.076(11) 0.066(10) -0.030(8) 0.037(9) -0.059(10)
C33 0.035(6) 0.034(6) 0.020(6) -0.004(5) -0.018(5) 0.001(5)
C34 0.051(7) 0.045(7) 0.022(6) -0.008(5) -0.006(5) -0.011(6)
C35 0.032(6) 0.031(6) 0.022(6) -0.001(5) -0.012(5) -0.009(5)
C36 0.032(6) 0.027(6) 0.029(6) -0.004(5) -0.006(5) -0.014(5)
C37 0.027(6) 0.033(6) 0.044(7) -0.023(5) 0.000(5) -0.001(5)
C38 0.044(7) 0.033(7) 0.062(8) -0.017(6) -0.012(7) 0.006(6)
C39 0.039(7) 0.026(6) 0.027(6) -0.002(5) -0.008(5) -0.009(5)
C40 0.082(10) 0.028(7) 0.047(8) 0.010(6) -0.020(7) -0.021(7)
C41 0.029(6) 0.056(8) 0.022(6) 0.000(5) -0.003(5) 0.015(6)
C42 0.017(6) 0.023(6) 0.025(6) -0.003(5) 0.003(5) -0.004(5)
C43 0.023(7) 0.142(15) 0.081(11) -0.061(10) 0.003(7) -0.019(8)
C44 0.018(6) 0.073(10) 0.047(8) -0.047(7) 0.003(6) -0.023(6)
C45 0.102(11) 0.030(7) 0.047(8) 0.004(6) -0.025(8) -0.014(7)
C46 0.050(8) 0.025(7) 0.039(8) 0.002(6) -0.035(7) -0.007(6)
C47 0.068(8) 0.032(7) 0.025(6) -0.005(5) -0.015(6) 0.001(6)
C48 0.027(6) 0.022(6) 0.022(6) 0.001(5) 0.004(5) -0.012(5)
C49 0.070(9) 0.052(8) 0.025(6) 0.009(6) -0.028(6) -0.020(7)
C50 0.033(6) 0.038(7) 0.023(6) 0.007(5) -0.009(5) -0.013(6)
C51 0.053(8) 0.047(7) 0.021(6) -0.019(5) 0.008(5) -0.023(6)
C52 0.042(7) 0.041(7) 0.015(6) -0.008(5) -0.001(5) -0.021(6)
O2W 0.098(9) 0.122(10) 0.107(9) -0.009(8) 0.015(7) -0.005(7)
O3W 0.128(11) 0.126(11) 0.149(13) -0.006(10) 0.021(10) -0.026(9)

loop_
_atom_type_symbol
_atom_type_description
_atom_type_scat_dispersion_real
_atom_type_scat_dispersion_imag
_atom_type_scat_source
C C 0.0033 0.0016 'International Tables Vol C Tables 4.2.6.8 and 6.1.1.4'
H H 0.0000 0.0000 'International Tables Vol C Tables 4.2.6.8 and 6.1.1.4'
N N 0.0061 0.0033 'International Tables Vol C Tables 4.2.6.8 and 6.1.1.4'
O O 0.0106 0.0060 'International Tables Vol C Tables 4.2.6.8 and 6.1.1.4'
S S 0.1246 0.1234 'International Tables Vol C Tables 4.2.6.8 and 6.1.1.4'
Ni Ni 0.3393 1.1124 'International Tables Vol C Tables 4.2.6.8 and 6.1.1.4'

loop_
_geom_angle_atom_site_label_1
_geom_angle_atom_site_label_2
_geom_angle_atom_site_label_3
_geom_angle
_geom_angle_site_symmetry_1
_geom_angle_site_symmetry_3
_geom_angle_publ_flag
O1 Ni1 N1 91.0(3) . . ?
O1 Ni1 O15 82.8(2) . . ?
N1 Ni1 O15 173.8(3) . . ?
O1 Ni1 O12 91.8(3) . . ?
N1 Ni1 O12 88.3(3) . . ?
O15 Ni1 O12 92.4(2) . . ?
O1 Ni1 O8 175.1(3) . . ?
N1 Ni1 O8 93.6(3) . . ?
O15 Ni1 O8 92.6(3) . . ?
O12 Ni1 O8 86.5(3) . . ?
O1 Ni1 O3 94.2(2) . . ?
N1 Ni1 O3 99.9(3) . . ?
O15 Ni1 O3 80.1(2) . . ?
O12 Ni1 O3 169.7(3) . . ?
O8 Ni1 O3 86.9(3) . . ?
O1 Ni1 Ni2 43.33(17) . . ?
N1 Ni1 Ni2 131.7(3) . . ?
O15 Ni1 Ni2 42.52(17) . . ?
O12 Ni1 Ni2 80.37(18) . . ?
O8 Ni1 Ni2 131.78(19) . . ?
O3 Ni1 Ni2 98.41(16) . . ?
O1 Ni1 Ni3 99.97(18) . . ?
N1 Ni1 Ni3 140.9(2) . . ?
O15 Ni1 Ni3 40.81(16) . . ?
O12 Ni1 Ni3 128.3(2) . . ?
O8 Ni1 Ni3 77.6(2) . . ?
O3 Ni1 Ni3 42.31(16) . . ?
Ni2 Ni1 Ni3 75.13(4) . . ?
O15 Ni2 O11 90.7(2) . . ?
O15 Ni2 O1 82.2(2) . . ?
O11 Ni2 O1 91.4(2) . . ?
O15 Ni2 O9 90.7(2) . . ?
O11 Ni2 O9 176.0(3) . . ?
O1 Ni2 O9 85.1(2) . . ?
O15 Ni2 N2 172.3(3) . . ?
O11 Ni2 N2 90.6(3) . . ?
O1 Ni2 N2 90.2(3) . . ?
O9 Ni2 N2 87.5(3) . . ?
O15 Ni2 N3 103.0(3) . . ?
O11 Ni2 N3 90.4(3) . . ?
O1 Ni2 N3 174.5(3) . . ?
O9 Ni2 N3 92.9(3) . . ?
N2 Ni2 N3 84.6(3) . . ?
O15 Ni2 Ni1 43.05(17) . . ?
O11 Ni2 Ni1 79.09(18) . . ?
O1 Ni2 Ni1 42.11(18) . . ?
O9 Ni2 Ni1 99.42(16) . . ?
N2 Ni2 Ni1 130.0(2) . . ?
N3 Ni2 Ni1 143.4(2) . . ?
O15 Ni2 Ni3 24.29(16) . . ?
O11 Ni2 Ni3 114.97(19) . . ?
O1 Ni2 Ni3 81.46(17) . . ?
O9 Ni2 Ni3 66.38(16) . . ?
N2 Ni2 Ni3 153.1(2) . . ?
N3 Ni2 Ni3 102.4(2) . . ?
Ni1 Ni2 Ni3 53.52(4) . . ?
O16 Ni3 O15 175.8(3) . . ?
O16 Ni3 O6 92.2(3) . . ?
O15 Ni3 O6 91.3(2) . . ?
O16 Ni3 O7 90.7(2) . . ?
O15 Ni3 O7 91.7(2) . . ?
O6 Ni3 O7 87.4(3) . . ?
O16 Ni3 O10 81.1(2) . . ?
O15 Ni3 O10 96.5(2) . . ?
O6 Ni3 O10 92.1(3) . . ?
O7 Ni3 O10 171.8(2) . . ?
O16 Ni3 O3 94.9(2) . . ?
O15 Ni3 O3 81.7(2) . . ?
O6 Ni3 O3 172.8(3) . . ?
O7 Ni3 O3 91.1(3) . . ?
O10 Ni3 O3 90.3(2) . . ?
O16 Ni3 Ni1 136.20(17) . . ?
O15 Ni3 Ni1 41.20(16) . . ?
O6 Ni3 Ni1 129.2(2) . . ?
O7 Ni3 Ni1 79.4(2) . . ?
O10 Ni3 Ni1 107.10(17) . . ?
O3 Ni3 Ni1 43.58(16) . . ?
O16 Ni3 Ni4 41.60(16) . . ?
O15 Ni3 Ni4 137.33(17) . . ?
O6 Ni3 Ni4 78.9(2) . . ?
O7 Ni3 Ni4 128.64(19) . . ?
O10 Ni3 Ni4 43.38(16) . . ?
O3 Ni3 Ni4 107.37(16) . . ?
Ni1 Ni3 Ni4 144.54(5) . . ?
O16 Ni3 Ni2 152.93(17) . . ?
O15 Ni3 Ni2 24.23(16) . . ?
O6 Ni3 Ni2 94.36(18) . . ?
O7 Ni3 Ni2 115.81(18) . . ?
O10 Ni3 Ni2 72.42(16) . . ?
O3 Ni3 Ni2 79.96(16) . . ?
Ni1 Ni3 Ni2 51.36(3) . . ?
Ni4 Ni3 Ni2 114.44(4) . . ?
O16 Ni3 Ni5 23.44(17) . . ?
O15 Ni3 Ni5 152.76(17) . . ?
O6 Ni3 Ni5 115.46(19) . . ?
O7 Ni3 Ni5 94.33(17) . . ?
O10 Ni3 Ni5 78.47(16) . . ?
O3 Ni3 Ni5 71.67(16) . . ?
Ni1 Ni3 Ni5 114.25(4) . . ?
Ni4 Ni3 Ni5 51.09(3) . . ?
Ni2 Ni3 Ni5 138.85(4) . . ?
O2 Ni4 O5 176.4(3) . . ?
O2 Ni4 N4 90.2(3) . . ?
O5 Ni4 N4 93.0(4) . . ?
O2 Ni4 O16 82.5(2) . . ?
O5 Ni4 O16 94.3(3) . . ?
N4 Ni4 O16 172.7(3) . . ?
O2 Ni4 O14 94.0(3) . . ?
O5 Ni4 O14 84.3(3) . . ?
N4 Ni4 O14 90.1(3) . . ?
O16 Ni4 O14 90.1(2) . . ?
O2 Ni4 O10 93.4(2) . . ?
O5 Ni4 O10 87.6(3) . . ?
N4 Ni4 O10 101.6(3) . . ?
O16 Ni4 O10 79.2(2) . . ?
O14 Ni4 O10 166.1(3) . . ?
O2 Ni4 Ni5 43.00(17) . . ?
O5 Ni4 Ni5 133.5(2) . . ?
N4 Ni4 Ni5 130.4(3) . . ?
O16 Ni4 Ni5 42.57(16) . . ?
O14 Ni4 Ni5 80.27(19) . . ?
O10 Ni4 Ni5 97.36(17) . . ?
O2 Ni4 Ni3 100.58(18) . . ?
O5 Ni4 Ni3 77.9(2) . . ?
N4 Ni4 Ni3 142.3(2) . . ?
O16 Ni4 Ni3 40.72(16) . . ?
O14 Ni4 Ni3 124.6(2) . . ?
O10 Ni4 Ni3 42.24(16) . . ?
Ni5 Ni4 Ni3 75.57(4) . . ?
O16 Ni5 O13 91.5(2) . . ?
O16 Ni5 O2 82.4(2) . . ?
O13 Ni5 O2 91.4(3) . . ?
O16 Ni5 N5 171.8(3) . . ?
O13 Ni5 N5 92.0(3) . . ?
O2 Ni5 N5 90.1(3) . . ?
O16 Ni5 O4 89.2(2) . . ?
O13 Ni5 O4 177.2(3) . . ?
O2 Ni5 O4 86.0(2) . . ?
N5 Ni5 O4 86.9(3) . . ?
O16 Ni5 N6 102.6(3) . . ?
O13 Ni5 N6 89.3(3) . . ?
O2 Ni5 N6 175.0(3) . . ?
N5 Ni5 N6 84.9(3) . . ?
O4 Ni5 N6 93.2(3) . . ?
O16 Ni5 Ni4 43.55(16) . . ?
O13 Ni5 Ni4 79.52(17) . . ?
O2 Ni5 Ni4 41.86(19) . . ?
N5 Ni5 Ni4 130.2(2) . . ?
O4 Ni5 Ni4 99.18(17) . . ?
N6 Ni5 Ni4 143.1(2) . . ?
O16 Ni5 Ni3 23.46(17) . . ?
O13 Ni5 Ni3 114.94(18) . . ?
O2 Ni5 Ni3 81.47(17) . . ?
N5 Ni5 Ni3 151.8(2) . . ?
O4 Ni5 Ni3 65.77(16) . . ?
N6 Ni5 Ni3 102.74(19) . . ?
Ni4 Ni5 Ni3 53.34(3) . . ?
C11 S1 C12 96.1(7) . . ?
C11 S1 C12' 110.6(15) . . ?
C12 S1 C12' 23.1(15) . . ?
C31 S2 C32 100.4(8) . . ?
C31 S2' C32' 96.3(19) . . ?
C1 O1 Ni1 129.1(6) . . ?
C1 O1 Ni2 127.7(6) . . ?
Ni1 O1 Ni2 94.6(3) . . ?
C21 O2 Ni4 130.0(6) . . ?
C21 O2 Ni5 129.2(6) . . ?
Ni4 O2 Ni5 95.1(3) . . ?
C42 O3 Ni3 126.7(6) . . ?
C42 O3 Ni1 136.6(6) . . ?
Ni3 O3 Ni1 94.1(2) . . ?
C42 O4 Ni5 139.9(6) . . ?
C44 O5 Ni4 129.4(7) . . ?
C44 O6 Ni3 125.9(7) . . ?
C46 O7 Ni3 126.5(7) . . ?
C46 O8 Ni1 129.4(7) . . ?
C48 O9 Ni2 140.1(6) . . ?
C48 O10 Ni3 128.1(6) . . ?
C48 O10 Ni4 136.7(6) . . ?
Ni3 O10 Ni4 94.4(2) . . ?
C50 O11 Ni2 127.8(6) . . ?
C50 O12 Ni1 126.1(6) . . ?
C52 O13 Ni5 127.8(6) . . ?
C52 O14 Ni4 125.1(6) . . ?
Ni2 O15 Ni3 131.5(3) . . ?
Ni2 O15 Ni1 94.4(3) . . ?
Ni3 O15 Ni1 98.0(2) . . ?
Ni5 O16 Ni3 133.1(3) . . ?
Ni5 O16 Ni4 93.9(2) . . ?
Ni3 O16 Ni4 97.7(2) . . ?
C8 N1 C9 116.1(9) . . ?
C8 N1 Ni1 121.8(8) . . ?
C9 N1 Ni1 121.4(8) . . ?
C15 N2 C14 111.1(7) . . ?
C15 N2 C13 110.3(8) . . ?
C14 N2 C13 108.6(8) . . ?
C15 N2 Ni2 101.8(6) . . ?
C14 N2 Ni2 116.4(6) . . ?
C13 N2 Ni2 108.4(6) . . ?
C16 N3 C17 107.8(8) . . ?
C16 N3 C19 109.4(8) . . ?
C17 N3 C19 111.5(9) . . ?
C16 N3 Ni2 104.7(6) . . ?
C17 N3 Ni2 114.2(6) . . ?
C19 N3 Ni2 108.9(5) . . ?
C28 N4 C29 118.3(10) . . ?
C28 N4 Ni4 121.8(8) . . ?
C29 N4 Ni4 119.7(8) . . ?
C33 N5 C35 110.1(8) . . ?
C33 N5 C34 108.7(7) . . ?
C35 N5 C34 110.3(7) . . ?
C33 N5 Ni5 109.1(5) . . ?
C35 N5 Ni5 102.4(5) . . ?
C34 N5 Ni5 116.0(6) . . ?
C39 N6 C36 110.5(7) . . ?
C39 N6 C37 111.9(8) . . ?
C36 N6 C37 106.6(7) . . ?
C39 N6 Ni5 108.1(5) . . ?
C36 N6 Ni5 103.4(5) . . ?
C37 N6 Ni5 115.9(6) . . ?
O1 C1 C7 122.7(10) . . ?
O1 C1 C2 120.1(9) . . ?
C7 C1 C2 117.2(10) . . ?
C3 C2 C1 120.7(10) . . ?
C3 C2 C13 118.2(10) . . ?
C1 C2 C13 120.9(9) . . ?
C2 C3 C4 121.6(11) . . ?
C6 C4 C3 117.2(11) . . ?
C6 C4 C5' 109(3) . . ?
C3 C4 C5' 133(4) . . ?
C6 C4 C5 128.5(17) . . ?
C3 C4 C5 114.3(16) . . ?
C5' C4 C5 19(3) . . ?
C4 C6 C7 122.1(11) . . ?
C1 C7 C6 121.1(11) . . ?
C1 C7 C8 123.4(10) . . ?
C6 C7 C8 115.4(10) . . ?
N1 C8 C7 130.4(10) . . ?
N1 C9 C10 109.3(8) . . ?
C9 C10 C11 110.5(9) . . ?
C10 C11 S1 113.8(8) . . ?
N2 C13 C2 112.8(9) . . ?
N2 C15 C16 110.9(8) . . ?
N3 C16 C15 110.8(8) . . ?
N3 C17 C18 115.3(9) . . ?
N3 C19 C20 116.3(8) . . ?
O2 C21 C27 123.5(10) . . ?
O2 C21 C22 120.7(9) . . ?
C27 C21 C22 115.8(10) . . ?
C23 C22 C21 119.5(10) . . ?
C23 C22 C33 120.6(11) . . ?
C21 C22 C33 119.7(9) . . ?
C22 C23 C24 124.2(12) . . ?
C26 C24 C23 116.4(11) . . ?
C26 C24 C25 122.6(12) . . ?
C23 C24 C25 120.9(13) . . ?
C24 C26 C27 121.7(11) . . ?
C21 C27 C26 122.4(11) . . ?
C21 C27 C28 123.2(11) . . ?
C26 C27 C28 114.3(10) . . ?
N4 C28 C27 131.0(10) . . ?
N4 C29 C30 109.7(10) . . ?
C31 C30 C29 114.4(10) . . ?
C30 C31 S2' 125.5(13) . . ?
C30 C31 S2 113.0(9) . . ?
S2' C31 S2 77.2(9) . . ?
N5 C33 C22 114.5(9) . . ?
N5 C35 C36 109.3(8) . . ?
N6 C36 C35 112.6(7) . . ?
N6 C37 C38 114.1(8) . . ?
N6 C39 C40 115.5(8) . . ?
O4 C42 O3 124.5(9) . . ?
O4 C42 C41 117.8(8) . . ?
O3 C42 C41 117.8(8) . . ?
O5 C44 O6 127.3(10) . . ?
O5 C44 C43 117.6(12) . . ?
O6 C44 C43 115.2(12) . . ?
O8 C46 O7 126.7(10) . . ?
O8 C46 C45 116.0(11) . . ?
O7 C46 C45 117.3(11) . . ?
O9 C48 O10 125.2(9) . . ?
O9 C48 C47 116.6(9) . . ?
O10 C48 C47 118.3(9) . . ?
O11 C50 O12 126.4(9) . . ?
O11 C50 C49 116.5(9) . . ?
O12 C50 C49 117.1(9) . . ?
O13 C52 O14 126.9(9) . . ?
O13 C52 C51 117.5(9) . . ?
O14 C52 C51 115.6(9) . . ?

loop_
_geom_bond_atom_site_label_1
_geom_bond_atom_site_label_2
_geom_bond_distance
_geom_bond_site_symmetry_2
_geom_bond_publ_flag
Ni1 O1 2.010(6) . ?
Ni1 N1 2.040(8) . ?
Ni1 O15 2.046(6) . ?
Ni1 O12 2.049(6) . ?
Ni1 O8 2.064(7) . ?
Ni1 O3 2.126(6) . ?
Ni1 Ni2 2.9882(16) . ?
Ni1 Ni3 3.0761(17) . ?
Ni2 O15 2.026(6) . ?
Ni2 O11 2.053(6) . ?
Ni2 O1 2.057(6) . ?
Ni2 O9 2.093(6) . ?
Ni2 N2 2.097(8) . ?
Ni2 N3 2.201(8) . ?
Ni2 Ni3 3.6978(17) . ?
Ni3 O16 2.026(6) . ?
Ni3 O15 2.030(6) . ?
Ni3 O6 2.038(7) . ?
Ni3 O7 2.067(6) . ?
Ni3 O10 2.075(6) . ?
Ni3 O3 2.076(6) . ?
Ni3 Ni4 3.0782(17) . ?
Ni3 Ni5 3.7164(16) . ?
Ni4 O2 2.001(7) . ?
Ni4 O5 2.006(8) . ?
Ni4 N4 2.048(9) . ?
Ni4 O16 2.062(6) . ?
Ni4 O14 2.074(7) . ?
Ni4 O10 2.121(6) . ?
Ni4 Ni5 2.9861(16) . ?
Ni5 O16 2.025(6) . ?
Ni5 O13 2.038(6) . ?
Ni5 O2 2.045(6) . ?
Ni5 N5 2.091(7) . ?
Ni5 O4 2.095(6) . ?
Ni5 N6 2.202(7) . ?
S1 C11 1.732(9) . ?
S1 C12 1.818(10) . ?
S1 C12' 1.818(10) . ?
S2 C31 1.731(9) . ?
S2 C32 1.818(10) . ?
S2' C31 1.730(9) . ?
S2' C32' 1.818(10) . ?
O1 C1 1.313(11) . ?
O2 C21 1.308(11) . ?
O3 C42 1.267(10) . ?
O4 C42 1.246(11) . ?
O5 C44 1.255(14) . ?
O6 C44 1.283(14) . ?
O7 C46 1.268(13) . ?
O8 C46 1.257(13) . ?
O9 C48 1.260(11) . ?
O10 C48 1.271(11) . ?
O11 C50 1.259(11) . ?
O12 C50 1.271(11) . ?
O13 C52 1.265(11) . ?
O14 C52 1.269(11) . ?
N1 C8 1.285(14) . ?
N1 C9 1.467(13) . ?
N2 C15 1.478(11) . ?
N2 C14 1.478(11) . ?
N2 C13 1.490(12) . ?
N3 C16 1.482(12) . ?
N3 C17 1.474(12) . ?
N3 C19 1.499(12) . ?
N4 C28 1.302(14) . ?
N4 C29 1.477(14) . ?
N5 C33 1.469(12) . ?
N5 C35 1.479(11) . ?
N5 C34 1.493(12) . ?
N6 C39 1.474(12) . ?
N6 C36 1.474(11) . ?
N6 C37 1.480(12) . ?
C1 C7 1.402(13) . ?
C1 C2 1.405(14) . ?
C2 C3 1.381(14) . ?
C2 C13 1.495(14) . ?
C3 C4 1.428(16) . ?
C4 C6 1.352(18) . ?
C4 C5' 1.523(12) . ?
C4 C5 1.523(12) . ?
C6 C7 1.402(15) . ?
C7 C8 1.457(16) . ?
C9 C10 1.536(14) . ?
C10 C11 1.554(14) . ?
C15 C16 1.519(14) . ?
C17 C18 1.495(16) . ?
C19 C20 1.497(13) . ?
C21 C27 1.383(13) . ?
C21 C22 1.418(14) . ?
C22 C23 1.375(14) . ?
C22 C33 1.512(14) . ?
C23 C24 1.386(16) . ?
C24 C26 1.342(16) . ?
C24 C25 1.523(12) . ?
C26 C27 1.406(15) . ?
C27 C28 1.421(16) . ?
C29 C30 1.516(15) . ?
C30 C31 1.474(15) . ?
C35 C36 1.518(13) . ?
C37 C38 1.510(13) . ?
C39 C40 1.537(13) . ?
C41 C42 1.492(13) . ?
C43 C44 1.537(15) . ?
C45 C46 1.515(14) . ?
C47 C48 1.486(13) . ?
C49 C50 1.513(13) . ?
C51 C52 1.524(13) . ?
O1S C1S 1.469(11) . ?
O2S C2S 1.468(11) . ?
O3W O4W 1.46(2) 1_465 ?
O4W O3W 1.46(2) 1_645 ?

loop_
_geom_torsion_atom_site_label_1
_geom_torsion_atom_site_label_2
_geom_torsion_atom_site_label_3
_geom_torsion_atom_site_label_4
_geom_torsion
_geom_torsion_site_symmetry_1
_geom_torsion_site_symmetry_2
_geom_torsion_site_symmetry_3
_geom_torsion_site_symmetry_4
_geom_torsion_publ_flag
O1 Ni1 Ni2 O15 152.5(3) . . . . ?
N1 Ni1 Ni2 O15 176.7(4) . . . . ?
O12 Ni1 Ni2 O15 -104.4(3) . . . . ?
O8 Ni1 Ni2 O15 -28.0(4) . . . . ?
O3 Ni1 Ni2 O15 65.3(3) . . . . ?
Ni3 Ni1 Ni2 O15 29.7(2) . . . . ?
O1 Ni1 Ni2 O11 -104.5(3) . . . . ?
N1 Ni1 Ni2 O11 -80.4(4) . . . . ?
O15 Ni1 Ni2 O11 103.0(3) . . . . ?
O12 Ni1 Ni2 O11 -1.4(3) . . . . ?
O8 Ni1 Ni2 O11 75.0(3) . . . . ?
O3 Ni1 Ni2 O11 168.3(3) . . . . ?
Ni3 Ni1 Ni2 O11 132.6(2) . . . . ?
N1 Ni1 Ni2 O1 24.2(4) . . . . ?
O15 Ni1 Ni2 O1 -152.5(3) . . . . ?
O12 Ni1 Ni2 O1 103.1(3) . . . . ?
O8 Ni1 Ni2 O1 179.5(4) . . . . ?
O3 Ni1 Ni2 O1 -87.2(3) . . . . ?
Ni3 Ni1 Ni2 O1 -122.9(2) . . . . ?
O1 Ni1 Ni2 O9 71.7(3) . . . . ?
N1 Ni1 Ni2 O9 95.9(4) . . . . ?
O15 Ni1 Ni2 O9 -80.8(3) . . . . ?
O12 Ni1 Ni2 O9 174.8(3) . . . . ?
O8 Ni1 Ni2 O9 -108.8(3) . . . . ?
O3 Ni1 Ni2 O9 -15.5(2) . . . . ?
Ni3 Ni1 Ni2 O9 -51.11(18) . . . . ?
O1 Ni1 Ni2 N2 -23.0(4) . . . . ?
N1 Ni1 Ni2 N2 1.2(4) . . . . ?
O15 Ni1 Ni2 N2 -175.5(4) . . . . ?
O12 Ni1 Ni2 N2 80.1(3) . . . . ?
O8 Ni1 Ni2 N2 156.5(4) . . . . ?
O3 Ni1 Ni2 N2 -110.2(3) . . . . ?
Ni3 Ni1 Ni2 N2 -145.8(3) . . . . ?
O1 Ni1 Ni2 N3 179.8(4) . . . . ?
N1 Ni1 Ni2 N3 -156.1(5) . . . . ?
O15 Ni1 Ni2 N3 27.2(4) . . . . ?
O12 Ni1 Ni2 N3 -77.2(4) . . . . ?
O8 Ni1 Ni2 N3 -0.8(4) . . . . ?
O3 Ni1 Ni2 N3 92.5(4) . . . . ?
Ni3 Ni1 Ni2 N3 56.9(3) . . . . ?
O1 Ni1 Ni2 Ni3 122.9(2) . . . . ?
N1 Ni1 Ni2 Ni3 147.0(3) . . . . ?
O15 Ni1 Ni2 Ni3 -29.7(2) . . . . ?
O12 Ni1 Ni2 Ni3 -134.0(2) . . . . ?
O8 Ni1 Ni2 Ni3 -57.7(3) . . . . ?
O3 Ni1 Ni2 Ni3 35.64(17) . . . . ?
O1 Ni1 Ni3 O16 108.6(3) . . . . ?
N1 Ni1 Ni3 O16 4.5(5) . . . . ?
O15 Ni1 Ni3 O16 175.2(4) . . . . ?
O12 Ni1 Ni3 O16 -151.0(4) . . . . ?
O8 Ni1 Ni3 O16 -75.7(3) . . . . ?
O3 Ni1 Ni3 O16 23.3(3) . . . . ?
Ni2 Ni1 Ni3 O16 144.4(3) . . . . ?
O1 Ni1 Ni3 O15 -66.6(3) . . . . ?
N1 Ni1 Ni3 O15 -170.7(5) . . . . ?
O12 Ni1 Ni3 O15 33.7(4) . . . . ?
O8 Ni1 Ni3 O15 109.1(3) . . . . ?
O3 Ni1 Ni3 O15 -151.9(4) . . . . ?
Ni2 Ni1 Ni3 O15 -30.8(3) . . . . ?
O1 Ni1 Ni3 O6 -94.0(3) . . . . ?
N1 Ni1 Ni3 O6 161.9(5) . . . . ?
O15 Ni1 Ni3 O6 -27.4(4) . . . . ?
O12 Ni1 Ni3 O6 6.4(4) . . . . ?
O8 Ni1 Ni3 O6 81.7(3) . . . . ?
O3 Ni1 Ni3 O6 -179.2(4) . . . . ?
Ni2 Ni1 Ni3 O6 -58.2(3) . . . . ?
O1 Ni1 Ni3 O7 -171.6(2) . . . . ?
N1 Ni1 Ni3 O7 84.3(5) . . . . ?
O15 Ni1 Ni3 O7 -105.0(3) . . . . ?
O12 Ni1 Ni3 O7 -71.3(3) . . . . ?
O8 Ni1 Ni3 O7 4.0(3) . . . . ?
O3 Ni1 Ni3 O7 103.1(3) . . . . ?
Ni2 Ni1 Ni3 O7 -135.81(18) . . . . ?
O1 Ni1 Ni3 O10 13.6(2) . . . . ?
N1 Ni1 Ni3 O10 -90.5(5) . . . . ?
O15 Ni1 Ni3 O10 80.2(3) . . . . ?
O12 Ni1 Ni3 O10 113.9(3) . . . . ?
O8 Ni1 Ni3 O10 -170.8(2) . . . . ?
O3 Ni1 Ni3 O10 -71.7(3) . . . . ?
Ni2 Ni1 Ni3 O10 49.41(17) . . . . ?
O1 Ni1 Ni3 O3 85.3(3) . . . . ?
N1 Ni1 Ni3 O3 -18.8(5) . . . . ?
O15 Ni1 Ni3 O3 151.9(4) . . . . ?
O12 Ni1 Ni3 O3 -174.4(4) . . . . ?
O8 Ni1 Ni3 O3 -99.1(3) . . . . ?
Ni2 Ni1 Ni3 O3 121.1(2) . . . . ?
O1 Ni1 Ni3 Ni4 42.09(19) . . . . ?
N1 Ni1 Ni3 Ni4 -62.0(5) . . . . ?
O15 Ni1 Ni3 Ni4 108.7(3) . . . . ?
O12 Ni1 Ni3 Ni4 142.4(3) . . . . ?
O8 Ni1 Ni3 Ni4 -142.26(19) . . . . ?
O3 Ni1 Ni3 Ni4 -43.2(3) . . . . ?
Ni2 Ni1 Ni3 Ni4 77.91(9) . . . . ?
O1 Ni1 Ni3 Ni2 -35.82(17) . . . . ?
N1 Ni1 Ni3 Ni2 -139.9(5) . . . . ?
O15 Ni1 Ni3 Ni2 30.8(3) . . . . ?
O12 Ni1 Ni3 Ni2 64.5(3) . . . . ?
O8 Ni1 Ni3 Ni2 139.83(18) . . . . ?
O3 Ni1 Ni3 Ni2 -121.1(2) . . . . ?
O1 Ni1 Ni3 Ni5 98.39(17) . . . . ?
N1 Ni1 Ni3 Ni5 -5.7(5) . . . . ?
O15 Ni1 Ni3 Ni5 165.0(3) . . . . ?
O12 Ni1 Ni3 Ni5 -161.3(3) . . . . ?
O8 Ni1 Ni3 Ni5 -85.97(18) . . . . ?
O3 Ni1 Ni3 Ni5 13.1(2) . . . . ?
Ni2 Ni1 Ni3 Ni5 134.20(5) . . . . ?
O15 Ni2 Ni3 O16 -173.0(6) . . . . ?
O11 Ni2 Ni3 O16 -170.6(4) . . . . ?
O1 Ni2 Ni3 O16 -83.1(4) . . . . ?
O9 Ni2 Ni3 O16 5.3(4) . . . . ?
N2 Ni2 Ni3 O16 -9.9(6) . . . . ?
N3 Ni2 Ni3 O16 93.0(4) . . . . ?
Ni1 Ni2 Ni3 O16 -117.8(4) . . . . ?
O11 Ni2 Ni3 O15 2.3(4) . . . . ?
O1 Ni2 Ni3 O15 89.9(4) . . . . ?
O9 Ni2 Ni3 O15 178.3(4) . . . . ?
N2 Ni2 Ni3 O15 163.1(6) . . . . ?
N3 Ni2 Ni3 O15 -94.0(5) . . . . ?
Ni1 Ni2 Ni3 O15 55.2(4) . . . . ?
O15 Ni2 Ni3 O6 83.5(4) . . . . ?
O11 Ni2 Ni3 O6 85.9(3) . . . . ?
O1 Ni2 Ni3 O6 173.4(3) . . . . ?
O9 Ni2 Ni3 O6 -98.2(3) . . . . ?
N2 Ni2 Ni3 O6 -113.3(5) . . . . ?
N3 Ni2 Ni3 O6 -10.5(3) . . . . ?
Ni1 Ni2 Ni3 O6 138.7(2) . . . . ?
O15 Ni2 Ni3 O7 -5.6(4) . . . . ?
O11 Ni2 Ni3 O7 -3.3(3) . . . . ?
O1 Ni2 Ni3 O7 84.3(3) . . . . ?
O9 Ni2 Ni3 O7 172.6(3) . . . . ?
N2 Ni2 Ni3 O7 157.5(5) . . . . ?
N3 Ni2 Ni3 O7 -99.7(3) . . . . ?
Ni1 Ni2 Ni3 O7 49.6(2) . . . . ?
O15 Ni2 Ni3 O10 174.4(4) . . . . ?
O11 Ni2 Ni3 O10 176.7(3) . . . . ?
O1 Ni2 Ni3 O10 -95.7(3) . . . . ?
O9 Ni2 Ni3 O10 -7.3(3) . . . . ?
N2 Ni2 Ni3 O10 -22.5(5) . . . . ?
N3 Ni2 Ni3 O10 80.4(3) . . . . ?
Ni1 Ni2 Ni3 O10 -130.41(19) . . . . ?
O15 Ni2 Ni3 O3 -92.0(4) . . . . ?
O11 Ni2 Ni3 O3 -89.7(3) . . . . ?
O1 Ni2 Ni3 O3 -2.1(2) . . . . ?
O9 Ni2 Ni3 O3 86.2(2) . . . . ?
N2 Ni2 Ni3 O3 71.1(5) . . . . ?
N3 Ni2 Ni3 O3 174.0(3) . . . . ?
Ni1 Ni2 Ni3 O3 -36.83(17) . . . . ?
O15 Ni2 Ni3 Ni1 -55.2(4) . . . . ?
O11 Ni2 Ni3 Ni1 -52.8(2) . . . . ?
O1 Ni2 Ni3 Ni1 34.72(18) . . . . ?
O9 Ni2 Ni3 Ni1 123.06(19) . . . . ?
N2 Ni2 Ni3 Ni1 107.9(5) . . . . ?
N3 Ni2 Ni3 Ni1 -149.2(2) . . . . ?
O15 Ni2 Ni3 Ni4 163.3(4) . . . . ?
O11 Ni2 Ni3 Ni4 165.7(2) . . . . ?
O1 Ni2 Ni3 Ni4 -106.74(18) . . . . ?
O9 Ni2 Ni3 Ni4 -18.40(19) . . . . ?
N2 Ni2 Ni3 Ni4 -33.5(5) . . . . ?
N3 Ni2 Ni3 Ni4 69.3(2) . . . . ?
Ni1 Ni2 Ni3 Ni4 -141.46(6) . . . . ?
O15 Ni2 Ni3 Ni5 -138.5(4) . . . . ?
O11 Ni2 Ni3 Ni5 -136.2(2) . . . . ?
O1 Ni2 Ni3 Ni5 -48.63(19) . . . . ?
O9 Ni2 Ni3 Ni5 39.71(19) . . . . ?
N2 Ni2 Ni3 Ni5 24.6(5) . . . . ?
N3 Ni2 Ni3 Ni5 127.4(2) . . . . ?
Ni1 Ni2 Ni3 Ni5 -83.36(7) . . . . ?
O16 Ni3 Ni4 O2 -65.2(3) . . . . ?
O15 Ni3 Ni4 O2 108.8(3) . . . . ?
O6 Ni3 Ni4 O2 -171.4(3) . . . . ?
O7 Ni3 Ni4 O2 -93.9(3) . . . . ?
O10 Ni3 Ni4 O2 83.4(3) . . . . ?
O3 Ni3 Ni4 O2 12.2(3) . . . . ?
Ni1 Ni3 Ni4 O2 41.8(2) . . . . ?
Ni2 Ni3 Ni4 O2 98.82(19) . . . . ?
Ni5 Ni3 Ni4 O2 -35.29(18) . . . . ?
O16 Ni3 Ni4 O5 111.5(3) . . . . ?
O15 Ni3 Ni4 O5 -74.5(3) . . . . ?
O6 Ni3 Ni4 O5 5.3(3) . . . . ?
O7 Ni3 Ni4 O5 82.8(3) . . . . ?
O10 Ni3 Ni4 O5 -99.9(3) . . . . ?
O3 Ni3 Ni4 O5 -171.1(3) . . . . ?
Ni1 Ni3 Ni4 O5 -141.5(2) . . . . ?
Ni2 Ni3 Ni4 O5 -84.5(2) . . . . ?
Ni5 Ni3 Ni4 O5 141.4(2) . . . . ?
O16 Ni3 Ni4 N4 -169.5(6) . . . . ?
O15 Ni3 Ni4 N4 4.6(6) . . . . ?
O6 Ni3 Ni4 N4 84.3(5) . . . . ?
O7 Ni3 Ni4 N4 161.8(5) . . . . ?
O10 Ni3 Ni4 N4 -20.9(5) . . . . ?
O3 Ni3 Ni4 N4 -92.1(5) . . . . ?
Ni1 Ni3 Ni4 N4 -62.5(5) . . . . ?
Ni2 Ni3 Ni4 N4 -5.4(5) . . . . ?
Ni5 Ni3 Ni4 N4 -139.6(5) . . . . ?
O15 Ni3 Ni4 O16 174.0(4) . . . . ?
O6 Ni3 Ni4 O16 -106.2(3) . . . . ?
O7 Ni3 Ni4 O16 -28.7(4) . . . . ?
O10 Ni3 Ni4 O16 148.6(4) . . . . ?
O3 Ni3 Ni4 O16 77.4(3) . . . . ?
Ni1 Ni3 Ni4 O16 107.0(3) . . . . ?
Ni2 Ni3 Ni4 O16 164.0(3) . . . . ?
Ni5 Ni3 Ni4 O16 29.9(3) . . . . ?
O16 Ni3 Ni4 O14 37.2(4) . . . . ?
O15 Ni3 Ni4 O14 -148.8(3) . . . . ?
O6 Ni3 Ni4 O14 -69.0(3) . . . . ?
O7 Ni3 Ni4 O14 8.5(3) . . . . ?
O10 Ni3 Ni4 O14 -174.2(3) . . . . ?
O3 Ni3 Ni4 O14 114.6(3) . . . . ?
Ni1 Ni3 Ni4 O14 144.2(3) . . . . ?
Ni2 Ni3 Ni4 O14 -158.8(2) . . . . ?
Ni5 Ni3 Ni4 O14 67.1(2) . . . . ?
O16 Ni3 Ni4 O10 -148.6(4) . . . . ?
O15 Ni3 Ni4 O10 25.4(3) . . . . ?
O6 Ni3 Ni4 O10 105.2(3) . . . . ?
O7 Ni3 Ni4 O10 -177.3(3) . . . . ?
O3 Ni3 Ni4 O10 -71.2(3) . . . . ?
Ni1 Ni3 Ni4 O10 -41.6(3) . . . . ?
Ni2 Ni3 Ni4 O10 15.4(2) . . . . ?
Ni5 Ni3 Ni4 O10 -118.7(3) . . . . ?
O16 Ni3 Ni4 Ni5 -29.9(3) . . . . ?
O15 Ni3 Ni4 Ni5 144.1(3) . . . . ?
O6 Ni3 Ni4 Ni5 -136.11(19) . . . . ?
O7 Ni3 Ni4 Ni5 -58.6(2) . . . . ?
O10 Ni3 Ni4 Ni5 118.7(2) . . . . ?
O3 Ni3 Ni4 Ni5 47.47(18) . . . . ?
Ni1 Ni3 Ni4 Ni5 77.09(9) . . . . ?
Ni2 Ni3 Ni4 Ni5 134.12(5) . . . . ?
O2 Ni4 Ni5 O16 152.4(4) . . . . ?
O5 Ni4 Ni5 O16 -28.4(4) . . . . ?
N4 Ni4 Ni5 O16 177.3(4) . . . . ?
O14 Ni4 Ni5 O16 -100.9(3) . . . . ?
O10 Ni4 Ni5 O16 65.2(3) . . . . ?
Ni3 Ni4 Ni5 O16 28.7(2) . . . . ?
O2 Ni4 Ni5 O13 -104.1(3) . . . . ?
O5 Ni4 Ni5 O13 75.1(4) . . . . ?
N4 Ni4 Ni5 O13 -79.2(4) . . . . ?
O16 Ni4 Ni5 O13 103.5(3) . . . . ?
O14 Ni4 Ni5 O13 2.6(3) . . . . ?
O10 Ni4 Ni5 O13 168.7(3) . . . . ?
Ni3 Ni4 Ni5 O13 132.25(19) . . . . ?
O5 Ni4 Ni5 O2 179.2(4) . . . . ?
N4 Ni4 Ni5 O2 25.0(4) . . . . ?
O16 Ni4 Ni5 O2 -152.4(4) . . . . ?
O14 Ni4 Ni5 O2 106.7(3) . . . . ?
O10 Ni4 Ni5 O2 -87.1(3) . . . . ?
Ni3 Ni4 Ni5 O2 -123.6(3) . . . . ?
O2 Ni4 Ni5 N5 -20.4(4) . . . . ?
O5 Ni4 Ni5 N5 158.8(4) . . . . ?
N4 Ni4 Ni5 N5 4.5(4) . . . . ?
O16 Ni4 Ni5 N5 -172.8(4) . . . . ?
O14 Ni4 Ni5 N5 86.3(3) . . . . ?
O10 Ni4 Ni5 N5 -107.6(3) . . . . ?
Ni3 Ni4 Ni5 N5 -144.1(3) . . . . ?
O2 Ni4 Ni5 O4 73.3(3) . . . . ?
O5 Ni4 Ni5 O4 -107.5(3) . . . . ?
N4 Ni4 Ni5 O4 98.3(4) . . . . ?
O16 Ni4 Ni5 O4 -79.1(3) . . . . ?
O14 Ni4 Ni5 O4 -180.0(3) . . . . ?
O10 Ni4 Ni5 O4 -13.8(2) . . . . ?
Ni3 Ni4 Ni5 O4 -50.31(17) . . . . ?
O2 Ni4 Ni5 N6 -178.6(4) . . . . ?
O5 Ni4 Ni5 N6 0.6(4) . . . . ?
N4 Ni4 Ni5 N6 -153.7(5) . . . . ?
O16 Ni4 Ni5 N6 29.0(4) . . . . ?
O14 Ni4 Ni5 N6 -71.9(4) . . . . ?
O10 Ni4 Ni5 N6 94.2(4) . . . . ?
Ni3 Ni4 Ni5 N6 57.7(3) . . . . ?
O2 Ni4 Ni5 Ni3 123.6(3) . . . . ?
O5 Ni4 Ni5 Ni3 -57.2(3) . . . . ?
N4 Ni4 Ni5 Ni3 148.6(3) . . . . ?
O16 Ni4 Ni5 Ni3 -28.7(2) . . . . ?
O14 Ni4 Ni5 Ni3 -129.7(2) . . . . ?
O10 Ni4 Ni5 Ni3 36.49(17) . . . . ?
O15 Ni3 Ni5 O16 -176.1(6) . . . . ?
O6 Ni3 Ni5 O16 -7.4(5) . . . . ?
O7 Ni3 Ni5 O16 81.7(5) . . . . ?
O10 Ni3 Ni5 O16 -94.3(4) . . . . ?
O3 Ni3 Ni5 O16 171.5(5) . . . . ?
Ni1 Ni3 Ni5 O16 162.0(4) . . . . ?
Ni4 Ni3 Ni5 O16 -56.3(4) . . . . ?
Ni2 Ni3 Ni5 O16 -139.7(4) . . . . ?
O16 Ni3 Ni5 O13 2.9(5) . . . . ?
O15 Ni3 Ni5 O13 -173.2(4) . . . . ?
O6 Ni3 Ni5 O13 -4.5(3) . . . . ?
O7 Ni3 Ni5 O13 84.6(3) . . . . ?
O10 Ni3 Ni5 O13 -91.3(3) . . . . ?
O3 Ni3 Ni5 O13 174.4(3) . . . . ?
Ni1 Ni3 Ni5 O13 164.9(2) . . . . ?
Ni4 Ni3 Ni5 O13 -53.4(2) . . . . ?
Ni2 Ni3 Ni5 O13 -136.8(2) . . . . ?
O16 Ni3 Ni5 O2 90.5(5) . . . . ?
O15 Ni3 Ni5 O2 -85.6(4) . . . . ?
O6 Ni3 Ni5 O2 83.1(3) . . . . ?
O7 Ni3 Ni5 O2 172.2(3) . . . . ?
O10 Ni3 Ni5 O2 -3.8(3) . . . . ?
O3 Ni3 Ni5 O2 -98.0(3) . . . . ?
Ni1 Ni3 Ni5 O2 -107.5(2) . . . . ?
Ni4 Ni3 Ni5 O2 34.19(19) . . . . ?
Ni2 Ni3 Ni5 O2 -49.2(2) . . . . ?
O16 Ni3 Ni5 N5 164.6(6) . . . . ?
O15 Ni3 Ni5 N5 -11.5(6) . . . . ?
O6 Ni3 Ni5 N5 157.1(5) . . . . ?
O7 Ni3 Ni5 N5 -113.7(5) . . . . ?
O10 Ni3 Ni5 N5 70.3(5) . . . . ?
O3 Ni3 Ni5 N5 -24.0(5) . . . . ?
Ni1 Ni3 Ni5 N5 -33.4(4) . . . . ?
Ni4 Ni3 Ni5 N5 108.2(4) . . . . ?
Ni2 Ni3 Ni5 N5 24.9(4) . . . . ?
O16 Ni3 Ni5 O4 179.9(5) . . . . ?
O15 Ni3 Ni5 O4 3.8(4) . . . . ?
O6 Ni3 Ni5 O4 172.5(3) . . . . ?
O7 Ni3 Ni5 O4 -98.4(3) . . . . ?
O10 Ni3 Ni5 O4 85.6(3) . . . . ?
O3 Ni3 Ni5 O4 -8.6(3) . . . . ?
Ni1 Ni3 Ni5 O4 -18.09(19) . . . . ?
Ni4 Ni3 Ni5 O4 123.58(19) . . . . ?
Ni2 Ni3 Ni5 O4 40.22(19) . . . . ?
O16 Ni3 Ni5 N6 -92.3(5) . . . . ?
O15 Ni3 Ni5 N6 91.6(4) . . . . ?
O6 Ni3 Ni5 N6 -99.7(3) . . . . ?
O7 Ni3 Ni5 N6 -10.6(3) . . . . ?
O10 Ni3 Ni5 N6 173.4(3) . . . . ?
O3 Ni3 Ni5 N6 79.2(3) . . . . ?
Ni1 Ni3 Ni5 N6 69.7(2) . . . . ?
Ni4 Ni3 Ni5 N6 -148.6(2) . . . . ?
Ni2 Ni3 Ni5 N6 128.0(2) . . . . ?
O16 Ni3 Ni5 Ni4 56.3(4) . . . . ?
O15 Ni3 Ni5 Ni4 -119.8(4) . . . . ?
O6 Ni3 Ni5 Ni4 48.9(2) . . . . ?
O7 Ni3 Ni5 Ni4 138.0(2) . . . . ?
O10 Ni3 Ni5 Ni4 -37.95(18) . . . . ?
O3 Ni3 Ni5 Ni4 -132.19(18) . . . . ?
Ni1 Ni3 Ni5 Ni4 -141.67(6) . . . . ?
Ni2 Ni3 Ni5 Ni4 -83.36(7) . . . . ?
N1 Ni1 O1 C1 -13.4(7) . . . . ?
O15 Ni1 O1 C1 167.2(7) . . . . ?
O12 Ni1 O1 C1 74.9(7) . . . . ?
O8 Ni1 O1 C1 144(3) . . . . ?
O3 Ni1 O1 C1 -113.4(7) . . . . ?
Ni2 Ni1 O1 C1 148.8(8) . . . . ?
Ni3 Ni1 O1 C1 -155.6(7) . . . . ?
N1 Ni1 O1 Ni2 -162.2(3) . . . . ?
O15 Ni1 O1 Ni2 18.3(2) . . . . ?
O12 Ni1 O1 Ni2 -73.9(3) . . . . ?
O8 Ni1 O1 Ni2 -5(3) . . . . ?
O3 Ni1 O1 Ni2 97.8(2) . . . . ?
Ni3 Ni1 O1 Ni2 55.5(2) . . . . ?
O15 Ni2 O1 C1 -168.1(8) . . . . ?
O11 Ni2 O1 C1 -77.6(8) . . . . ?
O9 Ni2 O1 C1 100.6(8) . . . . ?
N2 Ni2 O1 C1 13.1(8) . . . . ?
N3 Ni2 O1 C1 32(3) . . . . ?
Ni1 Ni2 O1 C1 -149.5(9) . . . . ?
Ni3 Ni2 O1 C1 167.4(8) . . . . ?
O15 Ni2 O1 Ni1 -18.5(2) . . . . ?
O11 Ni2 O1 Ni1 72.0(3) . . . . ?
O9 Ni2 O1 Ni1 -109.9(3) . . . . ?
N2 Ni2 O1 Ni1 162.6(3) . . . . ?
N3 Ni2 O1 Ni1 -178(100) . . . . ?
Ni3 Ni2 O1 Ni1 -43.08(17) . . . . ?
O5 Ni4 O2 C21 146(4) . . . . ?
N4 Ni4 O2 C21 -6.6(8) . . . . ?
O16 Ni4 O2 C21 173.1(8) . . . . ?
O14 Ni4 O2 C21 83.5(8) . . . . ?
O10 Ni4 O2 C21 -108.3(8) . . . . ?
Ni5 Ni4 O2 C21 154.6(9) . . . . ?
Ni3 Ni4 O2 C21 -150.3(7) . . . . ?
O5 Ni4 O2 Ni5 -9(5) . . . . ?
N4 Ni4 O2 Ni5 -161.2(3) . . . . ?
O16 Ni4 O2 Ni5 18.4(2) . . . . ?
O14 Ni4 O2 Ni5 -71.1(3) . . . . ?
O10 Ni4 O2 Ni5 97.1(2) . . . . ?
Ni3 Ni4 O2 Ni5 55.1(2) . . . . ?
O16 Ni5 O2 C21 -173.7(8) . . . . ?
O13 Ni5 O2 C21 -82.4(8) . . . . ?
N5 Ni5 O2 C21 9.6(8) . . . . ?
O4 Ni5 O2 C21 96.5(8) . . . . ?
N6 Ni5 O2 C21 16(4) . . . . ?
Ni4 Ni5 O2 C21 -154.9(9) . . . . ?
Ni3 Ni5 O2 C21 162.6(8) . . . . ?
O16 Ni5 O2 Ni4 -18.8(2) . . . . ?
O13 Ni5 O2 Ni4 72.5(3) . . . . ?
N5 Ni5 O2 Ni4 164.5(3) . . . . ?
O4 Ni5 O2 Ni4 -108.6(3) . . . . ?
N6 Ni5 O2 Ni4 171(3) . . . . ?
Ni3 Ni5 O2 Ni4 -42.49(18) . . . . ?
O16 Ni3 O3 C42 31.6(7) . . . . ?
O15 Ni3 O3 C42 -146.1(7) . . . . ?
O6 Ni3 O3 C42 -159.7(19) . . . . ?
O7 Ni3 O3 C42 122.4(7) . . . . ?
O10 Ni3 O3 C42 -49.5(7) . . . . ?
Ni1 Ni3 O3 C42 -164.4(8) . . . . ?
Ni4 Ni3 O3 C42 -9.0(7) . . . . ?
Ni2 Ni3 O3 C42 -121.6(7) . . . . ?
Ni5 Ni3 O3 C42 28.2(7) . . . . ?
O16 Ni3 O3 Ni1 -164.0(2) . . . . ?
O15 Ni3 O3 Ni1 18.3(2) . . . . ?
O6 Ni3 O3 Ni1 5(2) . . . . ?
O7 Ni3 O3 Ni1 -73.2(3) . . . . ?
O10 Ni3 O3 Ni1 114.9(2) . . . . ?
Ni4 Ni3 O3 Ni1 155.42(14) . . . . ?
Ni2 Ni3 O3 Ni1 42.78(16) . . . . ?
Ni5 Ni3 O3 Ni1 -167.4(2) . . . . ?
O1 Ni1 O3 C42 61.5(8) . . . . ?
N1 Ni1 O3 C42 -30.2(9) . . . . ?
O15 Ni1 O3 C42 143.4(9) . . . . ?
O12 Ni1 O3 C42 -172.8(13) . . . . ?
O8 Ni1 O3 C42 -123.3(8) . . . . ?
Ni2 Ni1 O3 C42 104.9(8) . . . . ?
Ni3 Ni1 O3 C42 161.7(10) . . . . ?
O1 Ni1 O3 Ni3 -100.2(3) . . . . ?
N1 Ni1 O3 Ni3 168.1(3) . . . . ?
O15 Ni1 O3 Ni3 -18.2(2) . . . . ?
O12 Ni1 O3 Ni3 25.6(15) . . . . ?
O8 Ni1 O3 Ni3 75.0(3) . . . . ?
Ni2 Ni1 O3 Ni3 -56.8(2) . . . . ?
O16 Ni5 O4 C42 -8.1(9) . . . . ?
O13 Ni5 O4 C42 97(5) . . . . ?
O2 Ni5 O4 C42 74.3(9) . . . . ?
N5 Ni5 O4 C42 164.6(9) . . . . ?
N6 Ni5 O4 C42 -110.7(9) . . . . ?
Ni4 Ni5 O4 C42 34.4(9) . . . . ?
Ni3 Ni5 O4 C42 -8.2(9) . . . . ?
O2 Ni4 O5 C44 57(5) . . . . ?
N4 Ni4 O5 C44 -150.4(9) . . . . ?
O16 Ni4 O5 C44 30.1(9) . . . . ?
O14 Ni4 O5 C44 119.8(9) . . . . ?
O10 Ni4 O5 C44 -48.9(9) . . . . ?
Ni5 Ni4 O5 C44 48.9(10) . . . . ?
Ni3 Ni4 O5 C44 -7.4(8) . . . . ?
O16 Ni3 O6 C44 -45.8(8) . . . . ?
O15 Ni3 O6 C44 132.0(8) . . . . ?
O7 Ni3 O6 C44 -136.4(8) . . . . ?
O10 Ni3 O6 C44 35.4(8) . . . . ?
O3 Ni3 O6 C44 145.5(19) . . . . ?
Ni1 Ni3 O6 C44 149.7(7) . . . . ?
Ni4 Ni3 O6 C44 -6.1(7) . . . . ?
Ni2 Ni3 O6 C44 107.9(8) . . . . ?
Ni5 Ni3 O6 C44 -42.8(8) . . . . ?
O16 Ni3 O7 C46 131.2(7) . . . . ?
O15 Ni3 O7 C46 -45.3(7) . . . . ?
O6 Ni3 O7 C46 -136.6(7) . . . . ?
O10 Ni3 O7 C46 136.7(17) . . . . ?
O3 Ni3 O7 C46 36.4(7) . . . . ?
Ni1 Ni3 O7 C46 -5.8(7) . . . . ?
Ni4 Ni3 O7 C46 149.8(6) . . . . ?
Ni2 Ni3 O7 C46 -43.0(8) . . . . ?
Ni5 Ni3 O7 C46 108.1(7) . . . . ?
O1 Ni1 O8 C46 56(3) . . . . ?
N1 Ni1 O8 C46 -146.1(8) . . . . ?
O15 Ni1 O8 C46 33.6(8) . . . . ?
O12 Ni1 O8 C46 125.8(8) . . . . ?
O3 Ni1 O8 C46 -46.4(8) . . . . ?
Ni2 Ni1 O8 C46 52.1(9) . . . . ?
Ni3 Ni1 O8 C46 -4.6(8) . . . . ?
O15 Ni2 O9 C48 -5.6(10) . . . . ?
O11 Ni2 O9 C48 104(4) . . . . ?
O1 Ni2 O9 C48 76.5(10) . . . . ?
N2 Ni2 O9 C48 166.9(10) . . . . ?
N3 Ni2 O9 C48 -108.6(10) . . . . ?
Ni1 Ni2 O9 C48 36.8(10) . . . . ?
Ni3 Ni2 O9 C48 -6.3(9) . . . . ?
O16 Ni3 O10 C48 -150.3(8) . . . . ?
O15 Ni3 O10 C48 26.2(8) . . . . ?
O6 Ni3 O10 C48 117.8(7) . . . . ?
O7 Ni3 O10 C48 -155.9(17) . . . . ?
O3 Ni3 O10 C48 -55.5(7) . . . . ?
Ni1 Ni3 O10 C48 -14.6(8) . . . . ?
Ni4 Ni3 O10 C48 -170.8(9) . . . . ?
Ni2 Ni3 O10 C48 23.9(7) . . . . ?
Ni5 Ni3 O10 C48 -126.7(7) . . . . ?
O16 Ni3 O10 Ni4 20.5(2) . . . . ?
O15 Ni3 O10 Ni4 -163.0(2) . . . . ?
O6 Ni3 O10 Ni4 -71.4(3) . . . . ?
O7 Ni3 O10 Ni4 15(2) . . . . ?
O3 Ni3 O10 Ni4 115.4(2) . . . . ?
Ni1 Ni3 O10 Ni4 156.24(14) . . . . ?
Ni2 Ni3 O10 Ni4 -165.3(2) . . . . ?
Ni5 Ni3 O10 Ni4 44.16(16) . . . . ?
O2 Ni4 O10 C48 67.5(9) . . . . ?
O5 Ni4 O10 C48 -115.9(9) . . . . ?
N4 Ni4 O10 C48 -23.4(9) . . . . ?
O16 Ni4 O10 C48 149.2(9) . . . . ?
O14 Ni4 O10 C48 -170.3(10) . . . . ?
Ni5 Ni4 O10 C48 110.5(8) . . . . ?
Ni3 Ni4 O10 C48 169.5(10) . . . . ?
O2 Ni4 O10 Ni3 -102.0(2) . . . . ?
O5 Ni4 O10 Ni3 74.6(3) . . . . ?
N4 Ni4 O10 Ni3 167.1(3) . . . . ?
O16 Ni4 O10 Ni3 -20.2(2) . . . . ?
O14 Ni4 O10 Ni3 20.2(12) . . . . ?
Ni5 Ni4 O10 Ni3 -58.9(2) . . . . ?
O15 Ni2 O11 C50 46.5(9) . . . . ?
O1 Ni2 O11 C50 -35.7(9) . . . . ?
O9 Ni2 O11 C50 -63(4) . . . . ?
N2 Ni2 O11 C50 -125.9(9) . . . . ?
N3 Ni2 O11 C50 149.5(9) . . . . ?
Ni1 Ni2 O11 C50 4.8(8) . . . . ?
Ni3 Ni2 O11 C50 45.6(9) . . . . ?
O1 Ni1 O12 C50 40.9(9) . . . . ?
N1 Ni1 O12 C50 131.8(9) . . . . ?
O15 Ni1 O12 C50 -42.0(9) . . . . ?
O8 Ni1 O12 C50 -134.5(9) . . . . ?
O3 Ni1 O12 C50 -85.1(17) . . . . ?
Ni2 Ni1 O12 C50 -1.1(8) . . . . ?
Ni3 Ni1 O12 C50 -63.3(9) . . . . ?
O16 Ni5 O13 C52 35.5(8) . . . . ?
O2 Ni5 O13 C52 -46.9(8) . . . . ?
N5 Ni5 O13 C52 -137.1(8) . . . . ?
O4 Ni5 O13 C52 -70(5) . . . . ?
N6 Ni5 O13 C52 138.1(8) . . . . ?
Ni4 Ni5 O13 C52 -6.6(8) . . . . ?
Ni3 Ni5 O13 C52 34.3(9) . . . . ?
O2 Ni4 O14 C52 40.8(8) . . . . ?
O5 Ni4 O14 C52 -136.0(8) . . . . ?
N4 Ni4 O14 C52 131.0(9) . . . . ?
O16 Ni4 O14 C52 -41.7(8) . . . . ?
O10 Ni4 O14 C52 -81.3(14) . . . . ?
Ni5 Ni4 O14 C52 -0.1(8) . . . . ?
Ni3 Ni4 O14 C52 -64.9(9) . . . . ?
O11 Ni2 O15 Ni3 -177.9(4) . . . . ?
O1 Ni2 O15 Ni3 -86.5(4) . . . . ?
O9 Ni2 O15 Ni3 -1.6(4) . . . . ?
N2 Ni2 O15 Ni3 -78(2) . . . . ?
N3 Ni2 O15 Ni3 91.5(4) . . . . ?
Ni1 Ni2 O15 Ni3 -104.8(4) . . . . ?
O11 Ni2 O15 Ni1 -73.1(2) . . . . ?
O1 Ni2 O15 Ni1 18.2(2) . . . . ?
O9 Ni2 O15 Ni1 103.1(2) . . . . ?
N2 Ni2 O15 Ni1 27(2) . . . . ?
N3 Ni2 O15 Ni1 -163.7(2) . . . . ?
Ni3 Ni2 O15 Ni1 104.8(4) . . . . ?
O16 Ni3 O15 Ni2 50(3) . . . . ?
O6 Ni3 O15 Ni2 -97.7(4) . . . . ?
O7 Ni3 O15 Ni2 174.9(4) . . . . ?
O10 Ni3 O15 Ni2 -5.4(4) . . . . ?
O3 Ni3 O15 Ni2 84.0(4) . . . . ?
Ni1 Ni3 O15 Ni2 103.2(5) . . . . ?
Ni4 Ni3 O15 Ni2 -22.6(5) . . . . ?
Ni5 Ni3 O15 Ni2 72.1(6) . . . . ?
O16 Ni3 O15 Ni1 -53(3) . . . . ?
O6 Ni3 O15 Ni1 159.1(3) . . . . ?
O7 Ni3 O15 Ni1 71.7(3) . . . . ?
O10 Ni3 O15 Ni1 -108.6(3) . . . . ?
O3 Ni3 O15 Ni1 -19.2(2) . . . . ?
Ni4 Ni3 O15 Ni1 -125.83(18) . . . . ?
Ni2 Ni3 O15 Ni1 -103.2(5) . . . . ?
Ni5 Ni3 O15 Ni1 -31.1(5) . . . . ?
O1 Ni1 O15 Ni2 -18.6(2) . . . . ?
N1 Ni1 O15 Ni2 -24(3) . . . . ?
O12 Ni1 O15 Ni2 72.9(3) . . . . ?
O8 Ni1 O15 Ni2 159.5(2) . . . . ?
O3 Ni1 O15 Ni2 -114.2(3) . . . . ?
Ni3 Ni1 O15 Ni2 -133.0(3) . . . . ?
O1 Ni1 O15 Ni3 114.4(3) . . . . ?
N1 Ni1 O15 Ni3 109(3) . . . . ?
O12 Ni1 O15 Ni3 -154.1(3) . . . . ?
O8 Ni1 O15 Ni3 -67.5(3) . . . . ?
O3 Ni1 O15 Ni3 18.8(2) . . . . ?
Ni2 Ni1 O15 Ni3 133.0(3) . . . . ?
O13 Ni5 O16 Ni3 -177.3(4) . . . . ?
O2 Ni5 O16 Ni3 -86.1(4) . . . . ?
N5 Ni5 O16 Ni3 -62(2) . . . . ?
O4 Ni5 O16 Ni3 -0.1(4) . . . . ?
N6 Ni5 O16 Ni3 93.0(4) . . . . ?
Ni4 Ni5 O16 Ni3 -104.3(5) . . . . ?
O13 Ni5 O16 Ni4 -73.0(3) . . . . ?
O2 Ni5 O16 Ni4 18.2(2) . . . . ?
N5 Ni5 O16 Ni4 42(2) . . . . ?
O4 Ni5 O16 Ni4 104.2(2) . . . . ?
N6 Ni5 O16 Ni4 -162.7(2) . . . . ?
Ni3 Ni5 O16 Ni4 104.3(5) . . . . ?
O15 Ni3 O16 Ni5 25(4) . . . . ?
O6 Ni3 O16 Ni5 173.3(4) . . . . ?
O7 Ni3 O16 Ni5 -99.3(4) . . . . ?
O10 Ni3 O16 Ni5 81.5(4) . . . . ?
O3 Ni3 O16 Ni5 -8.1(4) . . . . ?
Ni1 Ni3 O16 Ni5 -24.0(5) . . . . ?
Ni4 Ni3 O16 Ni5 102.7(5) . . . . ?
Ni2 Ni3 O16 Ni5 69.3(6) . . . . ?
O15 Ni3 O16 Ni4 -77(3) . . . . ?
O6 Ni3 O16 Ni4 70.6(3) . . . . ?
O7 Ni3 O16 Ni4 158.0(3) . . . . ?
O10 Ni3 O16 Ni4 -21.2(2) . . . . ?
O3 Ni3 O16 Ni4 -110.8(3) . . . . ?
Ni1 Ni3 O16 Ni4 -126.73(18) . . . . ?
Ni2 Ni3 O16 Ni4 -33.4(5) . . . . ?
Ni5 Ni3 O16 Ni4 -102.7(5) . . . . ?
O2 Ni4 O16 Ni5 -18.6(2) . . . . ?
O5 Ni4 O16 Ni5 159.7(3) . . . . ?
N4 Ni4 O16 Ni5 -16(2) . . . . ?
O14 Ni4 O16 Ni5 75.4(3) . . . . ?
O10 Ni4 O16 Ni5 -113.6(3) . . . . ?
Ni3 Ni4 O16 Ni5 -134.4(4) . . . . ?
O2 Ni4 O16 Ni3 115.8(3) . . . . ?
O5 Ni4 O16 Ni3 -65.8(3) . . . . ?
N4 Ni4 O16 Ni3 118(2) . . . . ?
O14 Ni4 O16 Ni3 -150.2(3) . . . . ?
O10 Ni4 O16 Ni3 20.9(2) . . . . ?
Ni5 Ni4 O16 Ni3 134.4(4) . . . . ?
O1 Ni1 N1 C8 12.2(8) . . . . ?
O15 Ni1 N1 C8 17(3) . . . . ?
O12 Ni1 N1 C8 -79.6(8) . . . . ?
O8 Ni1 N1 C8 -165.9(8) . . . . ?
O3 Ni1 N1 C8 106.6(8) . . . . ?
Ni2 Ni1 N1 C8 -4.1(10) . . . . ?
Ni3 Ni1 N1 C8 119.4(8) . . . . ?
O1 Ni1 N1 C9 -178.1(7) . . . . ?
O15 Ni1 N1 C9 -173(2) . . . . ?
O12 Ni1 N1 C9 90.1(7) . . . . ?
O8 Ni1 N1 C9 3.8(7) . . . . ?
O3 Ni1 N1 C9 -83.6(7) . . . . ?
Ni2 Ni1 N1 C9 165.6(6) . . . . ?
Ni3 Ni1 N1 C9 -70.9(8) . . . . ?
O15 Ni2 N2 C15 141.9(19) . . . . ?
O11 Ni2 N2 C15 -118.2(6) . . . . ?
O1 Ni2 N2 C15 150.4(6) . . . . ?
O9 Ni2 N2 C15 65.3(6) . . . . ?
N3 Ni2 N2 C15 -27.9(6) . . . . ?
Ni1 Ni2 N2 C15 165.5(4) . . . . ?
Ni3 Ni2 N2 C15 79.1(7) . . . . ?
O15 Ni2 N2 C14 -97(2) . . . . ?
O11 Ni2 N2 C14 2.8(7) . . . . ?
O1 Ni2 N2 C14 -88.6(7) . . . . ?
O9 Ni2 N2 C14 -173.7(7) . . . . ?
N3 Ni2 N2 C14 93.1(7) . . . . ?
Ni1 Ni2 N2 C14 -73.5(7) . . . . ?
Ni3 Ni2 N2 C14 -159.9(5) . . . . ?
O15 Ni2 N2 C13 26(2) . . . . ?
O11 Ni2 N2 C13 125.5(6) . . . . ?
O1 Ni2 N2 C13 34.0(6) . . . . ?
O9 Ni2 N2 C13 -51.0(6) . . . . ?
N3 Ni2 N2 C13 -144.2(6) . . . . ?
Ni1 Ni2 N2 C13 49.2(7) . . . . ?
Ni3 Ni2 N2 C13 -37.2(9) . . . . ?
O15 Ni2 N3 C16 -178.2(6) . . . . ?
O11 Ni2 N3 C16 91.0(6) . . . . ?
O1 Ni2 N3 C16 -19(3) . . . . ?
O9 Ni2 N3 C16 -86.9(6) . . . . ?
N2 Ni2 N3 C16 0.4(6) . . . . ?
Ni1 Ni2 N3 C16 163.1(5) . . . . ?
Ni3 Ni2 N3 C16 -153.3(5) . . . . ?
O15 Ni2 N3 C17 64.1(7) . . . . ?
O11 Ni2 N3 C17 -26.7(7) . . . . ?
O1 Ni2 N3 C17 -136(3) . . . . ?
O9 Ni2 N3 C17 155.4(7) . . . . ?
N2 Ni2 N3 C17 -117.3(7) . . . . ?
Ni1 Ni2 N3 C17 45.4(8) . . . . ?
Ni3 Ni2 N3 C17 89.0(7) . . . . ?
O15 Ni2 N3 C19 -61.3(6) . . . . ?
O11 Ni2 N3 C19 -152.1(6) . . . . ?
O1 Ni2 N3 C19 98(3) . . . . ?
O9 Ni2 N3 C19 30.1(6) . . . . ?
N2 Ni2 N3 C19 117.3(6) . . . . ?
Ni1 Ni2 N3 C19 -80.0(7) . . . . ?
Ni3 Ni2 N3 C19 -36.4(6) . . . . ?
O2 Ni4 N4 C28 5.0(9) . . . . ?
O5 Ni4 N4 C28 -173.4(9) . . . . ?
O16 Ni4 N4 C28 3(3) . . . . ?
O14 Ni4 N4 C28 -89.0(9) . . . . ?
O10 Ni4 N4 C28 98.5(9) . . . . ?
Ni5 Ni4 N4 C28 -11.8(10) . . . . ?
Ni3 Ni4 N4 C28 112.6(8) . . . . ?
O2 Ni4 N4 C29 -179.1(8) . . . . ?
O5 Ni4 N4 C29 2.6(8) . . . . ?
O16 Ni4 N4 C29 178(66) . . . . ?
O14 Ni4 N4 C29 86.9(8) . . . . ?
O10 Ni4 N4 C29 -85.5(8) . . . . ?
Ni5 Ni4 N4 C29 164.2(6) . . . . ?
Ni3 Ni4 N4 C29 -71.4(9) . . . . ?
O16 Ni5 N5 C33 11(2) . . . . ?
O13 Ni5 N5 C33 126.2(6) . . . . ?
O2 Ni5 N5 C33 34.7(6) . . . . ?
O4 Ni5 N5 C33 -51.2(6) . . . . ?
N6 Ni5 N5 C33 -144.7(6) . . . . ?
Ni4 Ni5 N5 C33 48.2(7) . . . . ?
Ni3 Ni5 N5 C33 -37.2(8) . . . . ?
O16 Ni5 N5 C35 127.7(18) . . . . ?
O13 Ni5 N5 C35 -117.1(6) . . . . ?
O2 Ni5 N5 C35 151.5(6) . . . . ?
O4 Ni5 N5 C35 65.5(6) . . . . ?
N6 Ni5 N5 C35 -28.0(6) . . . . ?
Ni4 Ni5 N5 C35 164.9(5) . . . . ?
Ni3 Ni5 N5 C35 79.5(7) . . . . ?
O16 Ni5 N5 C34 -112.2(19) . . . . ?
O13 Ni5 N5 C34 3.1(6) . . . . ?
O2 Ni5 N5 C34 -88.3(6) . . . . ?
O4 Ni5 N5 C34 -174.3(6) . . . . ?
N6 Ni5 N5 C34 92.2(6) . . . . ?
Ni4 Ni5 N5 C34 -74.9(7) . . . . ?
Ni3 Ni5 N5 C34 -160.3(5) . . . . ?
O16 Ni5 N6 C39 -59.4(6) . . . . ?
O13 Ni5 N6 C39 -150.8(6) . . . . ?
O2 Ni5 N6 C39 111(3) . . . . ?
N5 Ni5 N6 C39 117.2(6) . . . . ?
O4 Ni5 N6 C39 30.6(6) . . . . ?
Ni4 Ni5 N6 C39 -79.4(7) . . . . ?
Ni3 Ni5 N6 C39 -35.3(6) . . . . ?
O16 Ni5 N6 C36 -176.6(5) . . . . ?
O13 Ni5 N6 C36 92.1(6) . . . . ?
O2 Ni5 N6 C36 -6(3) . . . . ?
N5 Ni5 N6 C36 0.0(6) . . . . ?
O4 Ni5 N6 C36 -86.6(6) . . . . ?
Ni4 Ni5 N6 C36 163.4(4) . . . . ?
Ni3 Ni5 N6 C36 -152.5(5) . . . . ?
O16 Ni5 N6 C37 67.2(6) . . . . ?
O13 Ni5 N6 C37 -24.2(6) . . . . ?
O2 Ni5 N6 C37 -123(3) . . . . ?
N5 Ni5 N6 C37 -116.3(6) . . . . ?
O4 Ni5 N6 C37 157.1(6) . . . . ?
Ni4 Ni5 N6 C37 47.2(7) . . . . ?
Ni3 Ni5 N6 C37 91.2(6) . . . . ?
Ni1 O1 C1 C7 9.9(13) . . . . ?
Ni2 O1 C1 C7 149.2(7) . . . . ?
Ni1 O1 C1 C2 -170.5(6) . . . . ?
Ni2 O1 C1 C2 -31.1(12) . . . . ?
O1 C1 C2 C3 -177.2(9) . . . . ?
C7 C1 C2 C3 2.5(14) . . . . ?
O1 C1 C2 C13 -2.5(14) . . . . ?
C7 C1 C2 C13 177.2(9) . . . . ?
C1 C2 C3 C4 -2.0(15) . . . . ?
C13 C2 C3 C4 -176.9(9) . . . . ?
C2 C3 C4 C6 0.1(16) . . . . ?
C2 C3 C4 C5' 175(6) . . . . ?
C2 C3 C4 C5 -179(2) . . . . ?
C3 C4 C6 C7 1.3(17) . . . . ?
C5' C4 C6 C7 -175(5) . . . . ?
C5 C4 C6 C7 -179(2) . . . . ?
O1 C1 C7 C6 178.6(9) . . . . ?
C2 C1 C7 C6 -1.1(14) . . . . ?
O1 C1 C7 C8 -1.1(15) . . . . ?
C2 C1 C7 C8 179.2(9) . . . . ?
C4 C6 C7 C1 -0.8(17) . . . . ?
C4 C6 C7 C8 178.9(10) . . . . ?
C9 N1 C8 C7 -179.6(10) . . . . ?
Ni1 N1 C8 C7 -9.4(16) . . . . ?
C1 C7 C8 N1 1.4(18) . . . . ?
C6 C7 C8 N1 -178.2(11) . . . . ?
C8 N1 C9 C10 -114.3(11) . . . . ?
Ni1 N1 C9 C10 75.4(11) . . . . ?
N1 C9 C10 C11 172.3(9) . . . . ?
C9 C10 C11 S1 58.0(13) . . . . ?
C12 S1 C11 C10 -175.0(11) . . . . ?
C12' S1 C11 C10 166.5(17) . . . . ?
C15 N2 C13 C2 179.1(8) . . . . ?
C14 N2 C13 C2 57.1(10) . . . . ?
Ni2 N2 C13 C2 -70.2(8) . . . . ?
C3 C2 C13 N2 -126.0(9) . . . . ?
C1 C2 C13 N2 59.2(12) . . . . ?
C14 N2 C15 C16 -71.9(10) . . . . ?
C13 N2 C15 C16 167.6(8) . . . . ?
Ni2 N2 C15 C16 52.6(8) . . . . ?
C17 N3 C16 C15 149.7(9) . . . . ?
C19 N3 C16 C15 -88.9(10) . . . . ?
Ni2 N3 C16 C15 27.7(9) . . . . ?
N2 C15 C16 N3 -57.2(11) . . . . ?
C16 N3 C17 C18 176.9(10) . . . . ?
C19 N3 C17 C18 56.8(12) . . . . ?
Ni2 N3 C17 C18 -67.2(12) . . . . ?
C16 N3 C19 C20 -72.4(12) . . . . ?
C17 N3 C19 C20 46.8(12) . . . . ?
Ni2 N3 C19 C20 173.7(8) . . . . ?
Ni4 O2 C21 C27 6.1(14) . . . . ?
Ni5 O2 C21 C27 152.6(8) . . . . ?
Ni4 O2 C21 C22 -173.2(7) . . . . ?
Ni5 O2 C21 C22 -26.7(13) . . . . ?
O2 C21 C22 C23 -178.8(9) . . . . ?
C27 C21 C22 C23 1.8(15) . . . . ?
O2 C21 C22 C33 -3.5(14) . . . . ?
C27 C21 C22 C33 177.1(9) . . . . ?
C21 C22 C23 C24 0.1(17) . . . . ?
C33 C22 C23 C24 -175.1(10) . . . . ?
C22 C23 C24 C26 -1.5(18) . . . . ?
C22 C23 C24 C25 175.6(11) . . . . ?
C23 C24 C26 C27 0.8(17) . . . . ?
C25 C24 C26 C27 -176.3(11) . . . . ?
O2 C21 C27 C26 178.2(10) . . . . ?
C22 C21 C27 C26 -2.5(16) . . . . ?
O2 C21 C27 C28 -1.9(17) . . . . ?
C22 C21 C27 C28 177.4(10) . . . . ?
C24 C26 C27 C21 1.2(18) . . . . ?
C24 C26 C27 C28 -178.7(10) . . . . ?
C29 N4 C28 C27 -179.6(11) . . . . ?
Ni4 N4 C28 C27 -3.5(17) . . . . ?
C21 C27 C28 N4 0.9(19) . . . . ?
C26 C27 C28 N4 -179.2(11) . . . . ?
C28 N4 C29 C30 -103.6(12) . . . . ?
Ni4 N4 C29 C30 80.2(12) . . . . ?
N4 C29 C30 C31 170.7(10) . . . . ?
C29 C30 C31 S2' -38.0(19) . . . . ?
C29 C30 C31 S2 52.4(15) . . . . ?
C32' S2' C31 C30 167(2) . . . . ?
C32' S2' C31 S2 57.3(19) . . . . ?
C32 S2 C31 C30 -178.3(11) . . . . ?
C32 S2 C31 S2' -54.9(12) . . . . ?
C35 N5 C33 C22 179.0(8) . . . . ?
C34 N5 C33 C22 58.1(10) . . . . ?
Ni5 N5 C33 C22 -69.2(8) . . . . ?
C23 C22 C33 N5 -127.5(10) . . . . ?
C21 C22 C33 N5 57.2(12) . . . . ?
C33 N5 C35 C36 168.0(7) . . . . ?
C34 N5 C35 C36 -72.1(9) . . . . ?
Ni5 N5 C35 C36 52.0(8) . . . . ?
C39 N6 C36 C35 -86.6(9) . . . . ?
C37 N6 C36 C35 151.6(8) . . . . ?
Ni5 N6 C36 C35 28.9(9) . . . . ?
N5 C35 C36 N6 -57.8(10) . . . . ?
C39 N6 C37 C38 57.6(11) . . . . ?
C36 N6 C37 C38 178.5(9) . . . . ?
Ni5 N6 C37 C38 -67.0(10) . . . . ?
C36 N6 C39 C40 -72.5(11) . . . . ?
C37 N6 C39 C40 46.1(11) . . . . ?
Ni5 N6 C39 C40 174.9(7) . . . . ?
Ni5 O4 C42 O3 33.4(15) . . . . ?
Ni5 O4 C42 C41 -147.9(8) . . . . ?
Ni3 O3 C42 O4 -46.8(12) . . . . ?
Ni1 O3 C42 O4 156.2(7) . . . . ?
Ni3 O3 C42 C41 134.5(7) . . . . ?
Ni1 O3 C42 C41 -22.5(13) . . . . ?
Ni4 O5 C44 O6 5.7(16) . . . . ?
Ni4 O5 C44 C43 -174.7(7) . . . . ?
Ni3 O6 C44 O5 3.3(15) . . . . ?
Ni3 O6 C44 C43 -176.3(7) . . . . ?
Ni1 O8 C46 O7 2.0(15) . . . . ?
Ni1 O8 C46 C45 -178.3(6) . . . . ?
Ni3 O7 C46 O8 4.8(14) . . . . ?
Ni3 O7 C46 C45 -174.9(6) . . . . ?
Ni2 O9 C48 O10 27.1(16) . . . . ?
Ni2 O9 C48 C47 -153.7(8) . . . . ?
Ni3 O10 C48 O9 -38.9(13) . . . . ?
Ni4 O10 C48 O9 154.5(7) . . . . ?
Ni3 O10 C48 C47 142.0(7) . . . . ?
Ni4 O10 C48 C47 -24.6(13) . . . . ?
Ni2 O11 C50 O12 -7.7(16) . . . . ?
Ni2 O11 C50 C49 174.1(7) . . . . ?
Ni1 O12 C50 O11 5.2(16) . . . . ?
Ni1 O12 C50 C49 -176.6(8) . . . . ?
Ni5 O13 C52 O14 9.2(16) . . . . ?
Ni5 O13 C52 C51 -168.4(7) . . . . ?
Ni4 O14 C52 O13 -4.9(15) . . . . ?
Ni4 O14 C52 C51 172.8(7) . . . . ?
